data_1564639
loop_
_publ_author_name
'Riesinger, Christoph'
'Bal\'azs, G\'abor'
'Seidl, Michael'
'Scheer, Manfred'

_publ_section_title
;
 Substituted aromatic pentaphosphole ligands -- a journey across the
 p-block
;
_journal_name_full 'Chemical Science'
_journal_paper_doi 10.1039/D1SC04296C
_journal_year 2021
_chemical_formula_moiety 'C22 H37 As0.96 Fe0.96 P4.8, Al C16 F36 O4, 0.04(As Fe P5), 0.5[C7H8]'
_chemical_formula_sum 'C41.5 H41 Al As F36 Fe O4 P5'
_chemical_formula_weight 1600.34
_space_group_crystal_system monoclinic
_space_group_IT_number 14
_space_group_name_Hall '-P 2yn'
_space_group_name_H-M_alt 'P 1 21/n 1'
_atom_sites_solution_hydrogens mixed
_atom_sites_solution_primary dual
_audit_creation_date 2021-03-18
_audit_creation_method
;
Olex2 1.3-alpha
(compiled 2020.11.12 svn.r5f609507 for OlexSys, GUI svn.r6272)
;
_audit_update_record
;
2021-05-13 deposited with the CCDC.	2021-09-03 downloaded from the CCDC.
;
_cell_angle_alpha 90
_cell_angle_beta 113.8980(10)
_cell_angle_gamma 90
_cell_formula_units_Z 4
_cell_length_a 28.0092(2)
_cell_length_b 21.7375(2)
_cell_length_c 10.53850(10)
_cell_measurement_reflns_used 38845
_cell_measurement_temperature 123.15(1)
_cell_measurement_theta_max 66.8470
_cell_measurement_theta_min 3.9860
_cell_volume 5866.28(10)
_computing_cell_refinement 'CrysAlisPro 1.171.41.93a (Rigaku OD, 2020)'
_computing_data_collection 'CrysAlisPro 1.171.41.93a (Rigaku OD, 2020)'
_computing_data_reduction 'CrysAlisPro 1.171.41.93a (Rigaku OD, 2020)'
_computing_molecular_graphics 'Olex2 1.3-alpha (Dolomanov et al., 2009)'
_computing_publication_material 'Olex2 1.3-alpha (Dolomanov et al., 2009)'
_computing_structure_refinement 'SHELXL 2018/3 (Sheldrick, 2015)'
_computing_structure_solution 'SHELXT 2014/5 (Sheldrick, 2014)'
_diffrn_ambient_temperature 123.15(1)
_diffrn_detector_area_resol_mean 8.4094
_diffrn_detector_type TitanS2
_diffrn_measured_fraction_theta_full 0.996
_diffrn_measured_fraction_theta_max 0.996
_diffrn_measurement_details
;
List of Runs (angles in degrees, time in seconds):

  # Type    Start    End  Width  t~exp~   \w     \q     \k     \f   Frames
#--------------------------------------------------------------------------
  1  \w    -71.00 -46.00   0.50    3.00    --  -43.66 103.00 -48.00   50
  2  \w     10.00  35.00   0.50    3.00    --   43.66-103.00-150.00   50
  3  \w     20.00  45.00   0.50   12.00    --   86.50-103.00-150.00   50
  4  \w     96.00 121.00   0.50   12.00    --   86.50 103.00 -48.00   50
  5  \w   -161.00-136.00   0.50   12.00    --  -90.00-103.00-150.00   50
  6  \w    -83.00 -58.00   0.50   12.00    --  -90.00 103.00 -48.00   50
  7  \w     39.00 115.00   0.50    3.00    --   43.66  37.00 -30.00  152
  8  \w     14.00  86.00   0.50    3.00    --   43.66-125.00  60.00  144
  9  \w      7.00  76.00   0.50    3.00    --   43.66-125.00-180.00  138
 10  \w   -155.00-128.00   0.50   12.00    --  -90.00-125.00  30.00   54
 11  \w   -104.00 -29.00   0.50   12.00    --  -90.00 125.00-150.00  150
 12  \w   -154.00 -98.00   0.50   12.00    --  -90.00-125.00 -60.00  112
 13  \w    -63.00 -36.00   0.50   12.00    --  -90.00  77.00 -60.00   54
 14  \w   -157.00-102.00   0.50   12.00    --  -90.00-125.00-120.00  110
 15  \w   -161.00-105.00   0.50   12.00    --  -90.00 -94.00 -30.00  112
 16  \w   -146.00-110.00   0.50   12.00    --  -90.00-125.00   0.00   72
 17  \w   -161.00-130.00   0.50   12.00    --  -90.00-135.00 146.63   62
 18  \w   -148.00-121.00   0.50   12.00    --  -90.00-125.00  60.00   54
 19  \w   -104.00 -35.00   0.50   12.00    --  -90.00 125.00 -60.00  138
 20  \w   -117.00 -73.00   0.50   12.00    --  -90.00  61.00 -60.00   88
 21  \w    -48.00 -20.00   0.50   12.00    --  -90.00  61.00 -60.00   56
 22  \w   -113.00 -57.00   0.50   12.00    --  -90.00  47.00 -58.47  112
 23  \w   -160.00-122.00   0.50   12.00    --  -90.00 -49.00  51.59   76
 24  \w   -102.00 -71.00   0.50   12.00    --  -90.00 -49.00  51.59   62
 25  \w    -78.00 -18.00   0.50   12.00    --  -90.00  30.00 -90.00  120
 26  \w    -84.00 -57.00   0.50   12.00    --  -90.00 125.00   0.00   54
 27  \w   -158.00-109.00   0.50   12.00    --  -90.00 -30.00-180.00   98
 28  \w    -88.00 -63.00   0.50   12.00    --  -90.00 -30.00-180.00   50
 29  \w   -120.00 -86.00   0.50   12.00    --  -90.00  77.00 -60.00   68
 30  \w   -124.00 -99.00   0.50   12.00    --  -90.00-135.00 146.63   50
 31  \w    -79.00 -52.00   0.50   12.00    --  -90.00  45.00  60.00   54
 32  \w   -145.00-116.00   0.50   12.00    --  -90.00 -57.00-138.11   58
 33  \w   -142.00-115.00   0.50   12.00    --  -90.00-125.00-150.00   54
 34  \w   -163.00-116.00   0.50   12.00    --  -90.00 -77.00-120.00   94
 35  \w    -87.00 -62.00   0.50   12.00    --  -90.00 125.00 -90.00   50
 36  \w   -110.00 -83.00   0.50   12.00    --  -90.00  61.00  30.00   54
 37  \w   -132.00-105.00   0.50   12.00    --  -90.00 -61.00  60.00   54
 38  \w   -137.00-110.00   0.50   12.00    --  -90.00 -77.00 -30.00   54
;
_diffrn_measurement_device 'four-circle diffractometer'
_diffrn_measurement_device_type 'SuperNova, Dualflex, TitanS2'
_diffrn_measurement_method '\w scans'
_diffrn_radiation_type CuK\a
_diffrn_radiation_wavelength 1.54184
_diffrn_reflns_av_R_equivalents 0.0393
_diffrn_reflns_av_unetI/netI 0.0190
_diffrn_reflns_Laue_measured_fraction_full 0.996
_diffrn_reflns_Laue_measured_fraction_max 0.996
_diffrn_reflns_limit_h_max 32
_diffrn_reflns_limit_h_min -33
_diffrn_reflns_limit_k_max 25
_diffrn_reflns_limit_k_min -25
_diffrn_reflns_limit_l_max 12
_diffrn_reflns_limit_l_min -9
_diffrn_reflns_number 61278
_diffrn_reflns_point_group_measured_fraction_full 0.996
_diffrn_reflns_point_group_measured_fraction_max 0.996
_diffrn_reflns_theta_full 66.906
_diffrn_reflns_theta_max 66.906
_diffrn_reflns_theta_min 4.007
_exptl_absorpt_coefficient_mu 5.578
_exptl_absorpt_correction_T_max 0.755
_exptl_absorpt_correction_T_min 0.246
_exptl_absorpt_correction_type gaussian
_exptl_absorpt_process_details
;
CrysAlisPro 1.171.41.93a (Rigaku Oxford Diffraction, 2020)
Numerical absorption correction based on gaussian integration over
a multifaceted crystal model
Empirical absorption correction using spherical harmonics,
implemented in SCALE3 ABSPACK scaling algorithm.
;
_exptl_crystal_colour 'clear dark red'
_exptl_crystal_colour_lustre clear
_exptl_crystal_colour_modifier dark
_exptl_crystal_colour_primary red
_exptl_crystal_density_diffrn 1.812
_exptl_crystal_description block
_exptl_crystal_F_000 3172
_exptl_crystal_size_max 0.484
_exptl_crystal_size_mid 0.282
_exptl_crystal_size_min 0.219
_refine_diff_density_max 0.842
_refine_diff_density_min -0.807
_refine_diff_density_rms 0.074
_refine_ls_extinction_method none
_refine_ls_goodness_of_fit_ref 1.024
_refine_ls_hydrogen_treatment mixed
_refine_ls_matrix_type full
_refine_ls_number_parameters 1182
_refine_ls_number_reflns 10404
_refine_ls_number_restraints 368
_refine_ls_restrained_S_all 1.072
_refine_ls_R_factor_all 0.0572
_refine_ls_R_factor_gt 0.0537
_refine_ls_shift/su_max 0.002
_refine_ls_shift/su_mean 0.000
_refine_ls_structure_factor_coef Fsqd
_refine_ls_weighting_details 'w=1/[\s^2^(Fo^2^)+(0.0817P)^2^+9.2937P] where P=(Fo^2^+2Fc^2^)/3'
_refine_ls_weighting_scheme calc
_refine_ls_wR_factor_gt 0.1429
_refine_ls_wR_factor_ref 0.1469
_reflns_Friedel_coverage 0.000
_reflns_number_gt 9640
_reflns_number_total 10404
_reflns_threshold_expression 'I > 2\s(I)'
_cod_data_source_file d1sc04296c2.cif
_cod_data_source_block cr723_cua_abs
_cod_original_formula_sum 'C41.50 H41 Al As F36 Fe O4 P5'
_cod_database_code 1564639
_shelx_shelxl_version_number 2018/3
_shelx_space_group_comment
;
The symmetry employed for this shelxl refinement is uniquely defined
by the following loop, which should always be used as a source of
symmetry information in preference to the above space-group names.
They are only intended as comments.
;
_shelx_estimated_absorpt_t_max 0.375
_shelx_estimated_absorpt_t_min 0.173
_olex2_refinement_description
;
1. Fixed Uiso
 At 1.2 times of:
  All C(H) groups, All C(H,H) groups, All C(H,H,H,H) groups, All As(H) groups
 At 1.5 times of:
  All C(H,H,H) groups
2. Restrained distances
 C17B-C18B \\sim C22B-C17B
 with sigma of 0.02
 P2B-P1B \\sim P5B-P1B \\sim P3B-P4B \\sim P3B-P2B \\sim P5B-P4B
 with sigma of 0.02
 P2B-P5B \\sim P2B-P4B \\sim P5B-P3B
 with sigma of 0.02
 C38A-C35A \\sim C38B-C35B \\sim C36A-C35A \\sim C36B-C35B \\sim C37A-C35A
\\sim C37B-C35B
 with sigma of 0.02
 C33B-C31 \\sim C33A-C31 \\sim C34B-C31 \\sim C34A-C31 \\sim C32B-C31 \\sim
C32A-C31
 with sigma of 0.02
3. Uiso/Uaniso restraints and constraints
C30B \\sim C30A \\sim C27: within 1.9A with sigma of 0.005 and sigma for
terminal atoms of 0.01 within 1.9A
O1: within 1.7A with sigma of 0.01 and sigma for terminal atoms of 0.02 within
1.7A
O4B \\sim O4A: within 1.7A with sigma of 0.01 and sigma for terminal atoms of
0.02 within 1.7A
C37B \\sim C37A \\sim C35B \\sim C35A \\sim C38B \\sim C38A \\sim C36B \\sim
C36A: within 1.9A with sigma of 0.01 and sigma for terminal atoms of 0.01
within 1.9A
C23B \\sim C23A \\sim C25B \\sim C24A \\sim F1: within 1.9A with sigma of 0.01
and sigma for terminal atoms of 0.01 within 1.9A
C32A \\sim C32B \\sim C31 \\sim C34B \\sim C34A \\sim C33A \\sim C33B: within
1.9A with sigma of 0.01 and sigma for terminal atoms of 0.01 within 1.9A
F17A \\sim F18A \\sim F16A \\sim C30A: within 1.9A with sigma of 0.01 and sigma
for terminal atoms of 0.01 within 1.9A
F18B \\sim F16B \\sim C30B \\sim F17B: within 1.9A with sigma of 0.01 and sigma
for terminal atoms of 0.01 within 1.9A
F21B \\sim C32B \\sim F19B \\sim F20B: within 1.9A with sigma of 0.01 and sigma
for terminal atoms of 0.01 within 1.9A
F22B \\sim F23B \\sim F24B \\sim C33B: within 1.9A with sigma of 0.01 and sigma
for terminal atoms of 0.01 within 1.9A
F9 \\sim C26 \\sim F7 \\sim F8: within 1.9A with sigma of 0.01 and sigma for
terminal atoms of 0.01 within 1.9A
F34B \\sim C38B \\sim F35B: within 1.9A with sigma of 0.01 and sigma for
terminal atoms of 0.01 within 1.9A
4. Others
 Fixed Sof: Fe1A(0.96) P1A(0.96) P2A(0.96) P5A(0.96) P4A(0.96) P3A(0.96)
 O2A(0.5) F20A(0.7) F32A(0.7) O3A(0.7) F33A(0.7) O4A(0.7) F25A(0.7) F23A(0.7)
 F30A(0.7) F21A(0.7) F29A(0.7) F35A(0.7) F19A(0.7) F16A(0.5) C35A(0.7)
 F22A(0.7) F6A(0.69) F5A(0.69) F3A(0.69) F26A(0.7) F31A(0.7) F18A(0.5)
 F4A(0.69) F34A(0.7) F17A(0.5) F24A(0.7) C17A(0.56) H17A(0.56) H20A(0.56)
 H20B(0.56) H20C(0.44) H20D(0.44) C25A(0.69) C37A(0.7) C32A(0.7) C23A(0.69)
 C30A(0.5) C34A(0.7) C38A(0.7) C36A(0.7) C24A(0.69) C33A(0.7) C22A(0.56)
 H22A(0.56) H22B(0.56) C21A(0.56) H21A(0.56) H21B(0.56) C18A(0.56) H18A(0.56)
 H18B(0.56) C19A(0.56) H19A(0.56) H19B(0.56) F28A(0.7) F4B(0.31) F3B(0.31)
 F5B(0.31) C25B(0.31) C23B(0.31) C24B(0.31) F6B(0.31) F32B(0.3) F30B(0.3)
 F29B(0.3) F35B(0.3) C35B(0.3) F31B(0.3) F34B(0.3) C37B(0.3) C38B(0.3)
 C36B(0.3) F28B(0.3) F33B(0.3) F20B(0.3) F25B(0.3) F23B(0.3) F21B(0.3)
 F19B(0.3) F22B(0.3) F26B(0.3) F24B(0.3) C32B(0.3) C34B(0.3) C33B(0.3)
 F16B(0.5) F18B(0.5) F17B(0.5) C30B(0.5) O4B(0.3) O3B(0.3) O2B(0.5) C17B(0.44)
 C18B(0.44) H18C(0.44) H18D(0.44) C19B(0.44) H19C(0.44) H19D(0.44) C22B(0.44)
 H22C(0.44) H22D(0.44) C21B(0.44) H21C(0.44) H21D(0.44) As1B(0.04) Fe1B(0.04)
 P1B(0.04) P2B(0.04) P5B(0.04) P3B(0.04) P4B(0.04) As1A(0.96) H17B(0.44)
 Fixed Uiso: As1B(0.05) Fe1B(0.05) P1B(0.05) P2B(0.05) P5B(0.05) P3B(0.05)
 P4B(0.05)
5.a Ternary CH refined with riding coordinates:
 C11(H11), C17A(H17A)
5.b Secondary CH2 refined with riding coordinates:
 C12(H12A,H12B), C15(H15A,H15B), C16(H16A,H16B), C14(H14A,H14B), C13(H13A,
 H13B), C20(H20A,H20B), C20(H20C,H20D), C22A(H22A,H22B), C21A(H21A,H21B),
 C18A(H18A,H18B), C19A(H19A,H19B), C18B(H18C,H18D), C19B(H19C,H19D), C22B(H22C,
 H22D), C21B(H21C,H21D)
5.c Idealised Me refined as rotating group:
 C6(H6A,H6B,H6C), C10(H10A,H10B,H10C), C7(H7A,H7B,H7C), C9(H9A,H9B,H9C),
 C8(H8A,H8B,H8C)
;
_smtbx_masks_special_details
;
A solvent mask was calculated and 98 electrons were 
found in a volume of 344\%A^3^ in 1 void per unit cell. 
This is consistent with the presence of 
0.5[C7H8] per Asymmetric Unit 
which account for 100 electrons 
per unit cell.
;
_olex2_submission_special_instructions 'No special instructions were received'
_oxdiff_exptl_absorpt_empirical_details
;
Empirical correction (ABSPACK) includes:
- Absorption correction using spherical harmonics
- Frame scaling
;

loop_
_space_group_symop_operation_xyz
'x, y, z'
'-x+1/2, y+1/2, -z+1/2'
'-x, -y, -z'
'x-1/2, -y-1/2, z-1/2'

loop_
_atom_site_label
_atom_site_type_symbol
_atom_site_fract_x
_atom_site_fract_y
_atom_site_fract_z
_atom_site_U_iso_or_equiv
_atom_site_adp_type
_atom_site_occupancy
_atom_site_site_symmetry_order
_atom_site_calc_flag
_atom_site_refinement_flags_posn
_atom_site_refinement_flags_adp
_atom_site_refinement_flags_occupancy
_atom_site_disorder_assembly
_atom_site_disorder_group
Fe1A Fe 0.95008(2) 0.33531(3) 1.48324(7) 0.04315(16) Uani 0.96 1 d . . P A 1
Al1 Al 0.77048(4) 0.61203(4) 0.65385(9) 0.0344(2) Uani 1 1 d . . . . .
P1A P 1.01896(4) 0.28649(4) 1.66552(13) 0.0509(3) Uani 0.96 1 d . . P A 1
P2A P 0.96941(4) 0.34428(5) 1.71982(12) 0.0525(3) Uani 0.96 1 d . . P A 1
P5A P 1.03445(4) 0.31889(5) 1.49721(16) 0.0617(3) Uani 0.96 1 d . . P A 1
P4A P 1.01146(5) 0.41223(5) 1.48745(19) 0.0761(4) Uani 0.96 1 d . . P A 1
P3A P 0.97230(5) 0.42721(5) 1.61992(17) 0.0694(4) Uani 0.96 1 d . . P A 1
O1 O 0.73365(11) 0.56014(11) 0.6966(3) 0.0486(6) Uani 1 1 d . . . . .
O2A O 0.8330(8) 0.5893(9) 0.738(2) 0.050(4) Uani 0.5 1 d . . P B 1
F36 F 0.68293(11) 0.64153(15) 0.2519(3) 0.0846(9) Uani 1 1 d . . . . .
F20A F 0.8326(2) 0.7352(2) 0.6556(5) 0.0555(12) Uani 0.7 1 d . . P B 1
F32A F 0.84827(19) 0.5504(3) 0.4792(5) 0.0614(12) Uani 0.7 1 d . . P B 1
F13 F 0.96758(11) 0.58440(19) 0.9746(3) 0.0967(11) Uani 1 1 d . . . . .
O3A O 0.75448(19) 0.6845(2) 0.7032(5) 0.0413(10) Uani 0.7 1 d . . P B 1
F7 F 0.65605(13) 0.46153(14) 0.7961(4) 0.0894(9) Uani 1 1 d . U . . .
F33A F 0.8410(3) 0.6496(4) 0.4511(8) 0.074(2) Uani 0.7 1 d . . P B 1
O4A O 0.75596(16) 0.6174(2) 0.4814(4) 0.0378(9) Uani 0.7 1 d . U P B 1
F10 F 0.90093(14) 0.5669(2) 1.1061(3) 0.1161(14) Uani 1 1 d . . . . .
F25A F 0.73910(15) 0.75673(16) 0.4488(3) 0.0587(8) Uani 0.7 1 d . . P B 1
F23A F 0.7571(3) 0.7471(3) 0.9168(6) 0.0836(17) Uani 0.7 1 d . . P B 1
F30A F 0.76205(15) 0.49453(15) 0.4723(4) 0.0609(8) Uani 0.7 1 d . . P B 1
F21A F 0.8395(2) 0.7698(3) 0.8545(5) 0.0798(16) Uani 0.7 1 d . . P B 1
F29A F 0.69261(14) 0.52064(18) 0.2949(5) 0.0704(10) Uani 0.7 1 d . . P B 1
F35A F 0.75192(19) 0.6841(2) 0.2390(5) 0.0727(11) Uani 0.7 1 d . . P B 1
F14 F 0.92610(13) 0.6508(3) 0.8223(5) 0.1276(16) Uani 1 1 d . . . . .
F19A F 0.80987(16) 0.82756(15) 0.6738(4) 0.0660(10) Uani 0.7 1 d . . P B 1
F11 F 0.82325(13) 0.5964(3) 0.9850(3) 0.1275(17) Uani 1 1 d . . . . .
F16A F 0.9115(4) 0.4754(5) 0.9651(7) 0.090(3) Uani 0.5 1 d . U P B 1
C4 C 0.86852(14) 0.34103(18) 1.4127(4) 0.0469(8) Uani 1 1 d . . . A 1
F12 F 0.88803(16) 0.6545(2) 1.0186(4) 0.1202(14) Uani 1 1 d . . . . .
C11 C 1.08432(14) 0.15706(16) 1.6983(3) 0.0400(7) Uani 1 1 d . . . A 1
H11 H 1.092552 0.115699 1.743601 0.048 Uiso 1 1 calc R U . A 1
C1 C 0.91092(15) 0.26703(18) 1.3385(4) 0.0459(8) Uani 1 1 d . . . A 1
C12 C 1.13059(14) 0.19752(19) 1.7823(4) 0.0459(8) Uani 1 1 d . . . A 1
H12A H 1.133370 0.201034 1.878727 0.055 Uiso 1 1 calc R U . A 1
H12B H 1.125373 0.239282 1.741453 0.055 Uiso 1 1 calc R U . A 1
C35A C 0.7638(4) 0.5926(4) 0.3722(11) 0.0435(16) Uani 0.7 1 d D U P B 1
C5 C 0.88454(13) 0.27808(17) 1.4282(4) 0.0425(7) Uani 1 1 d . . . A 1
F22A F 0.7453(2) 0.83527(18) 0.8118(5) 0.0894(15) Uani 0.7 1 d . . P B 1
F6A F 0.70573(17) 0.6242(2) 0.8731(4) 0.0780(11) Uani 0.69 1 d . . P C 1
C15 C 1.13005(19) 0.1199(2) 1.5529(5) 0.0607(11) Uani 1 1 d . . . A 1
H15A H 1.135138 0.077972 1.592939 0.073 Uiso 1 1 calc R U . A 1
H15B H 1.127283 0.116547 1.456439 0.073 Uiso 1 1 calc R U . A 1
F5A F 0.64338(16) 0.64282(18) 0.6770(5) 0.0759(11) Uani 0.69 1 d . . P C 1
C16 C 1.07938(16) 0.14690(18) 1.5513(4) 0.0491(8) Uani 1 1 d . . . A 1
H16A H 1.071765 0.186507 1.500569 0.059 Uiso 1 1 calc R U . A 1
H16B H 1.050075 0.118407 1.502445 0.059 Uiso 1 1 calc R U . A 1
F3A F 0.6512(2) 0.4778(2) 0.5090(5) 0.0834(12) Uani 0.69 1 d . . P C 1
C6 C 0.93093(16) 0.20628(18) 1.3141(4) 0.0521(9) Uani 1 1 d . . . A 1
H6A H 0.935695 0.178564 1.391669 0.078 Uiso 1 1 calc R U . A 1
H6B H 0.964459 0.212238 1.307095 0.078 Uiso 1 1 calc R U . A 1
H6C H 0.905746 0.188276 1.227654 0.078 Uiso 1 1 calc R U . A 1
F26A F 0.70307(19) 0.82473(19) 0.5297(6) 0.0768(11) Uani 0.7 1 d . . P B 1
C31 C 0.75283(16) 0.74374(18) 0.6893(4) 0.0544(9) Uani 1 1 d D U . . .
F31A F 0.82746(16) 0.5891(2) 0.2771(4) 0.0750(11) Uani 0.7 1 d . . P B 1
F18A F 0.8309(6) 0.4866(7) 0.9174(11) 0.094(3) Uani 0.5 1 d . U P B 1
C10 C 0.87259(14) 0.23217(18) 1.5175(4) 0.0457(8) Uani 1 1 d . . . A 1
H10A H 0.880241 0.250276 1.608798 0.069 Uiso 1 1 calc R U . A 1
H10B H 0.894121 0.195377 1.528350 0.069 Uiso 1 1 calc R U . A 1
H10C H 0.835582 0.220838 1.473554 0.069 Uiso 1 1 calc R U . A 1
F4A F 0.63176(19) 0.5791(2) 0.8176(5) 0.0927(15) Uani 0.69 1 d . . P C 1
C3 C 0.88454(15) 0.36932(19) 1.3144(5) 0.0537(9) Uani 1 1 d . . . A 1
F34A F 0.72063(19) 0.5992(2) 0.1253(3) 0.0876(14) Uani 0.7 1 d . . P B 1
F17A F 0.8544(5) 0.4720(5) 0.7521(10) 0.103(3) Uani 0.5 1 d . U P B 1
F24A F 0.68245(18) 0.7695(2) 0.7458(5) 0.0831(13) Uani 0.7 1 d . . P B 1
C2 C 0.91084(16) 0.32303(19) 1.2682(5) 0.0537(10) Uani 1 1 d . . . A 1
C14 C 1.17691(19) 0.1594(2) 1.6369(5) 0.0638(11) Uani 1 1 d . . . A 1
H14A H 1.209117 0.139020 1.640969 0.077 Uiso 1 1 calc R U . A 1
H14B H 1.173910 0.199585 1.590277 0.077 Uiso 1 1 calc R U . A 1
C13 C 1.18100(16) 0.1697(2) 1.7829(5) 0.0593(10) Uani 1 1 d . . . A 1
H13A H 1.210585 0.197691 1.832561 0.071 Uiso 1 1 calc R U . A 1
H13B H 1.188126 0.129982 1.833223 0.071 Uiso 1 1 calc R U . A 1
C7 C 0.9323(2) 0.3327(2) 1.1605(6) 0.0736(14) Uani 1 1 d . . . A 1
H7A H 0.944049 0.375365 1.164262 0.110 Uiso 1 1 calc R U . A 1
H7B H 0.905021 0.324142 1.068357 0.110 Uiso 1 1 calc R U . A 1
H7C H 0.961857 0.304836 1.178550 0.110 Uiso 1 1 calc R U . A 1
C17A C 1.0257(4) 0.1836(5) 1.8834(12) 0.035(2) Uani 0.56 1 d . . P A 1
H17A H 1.049238 0.219249 1.927002 0.042 Uiso 0.56 1 calc R U P A 1
C20 C 1.00547(19) 0.1356(2) 2.1251(5) 0.0630(11) Uani 1 1 d . . . . .
H20A H 1.013066 0.141526 2.224539 0.076 Uiso 0.56 1 calc R U P D 1
H20B H 0.982482 0.099229 2.091207 0.076 Uiso 0.56 1 calc R U P D 1
H20C H 1.007361 0.124009 2.217850 0.076 Uiso 0.44 1 calc R U P E 2
H20D H 0.968180 0.137468 2.060452 0.076 Uiso 0.44 1 calc R U P E 2
C9 C 0.83729(16) 0.3712(2) 1.4817(5) 0.0575(10) Uani 1 1 d . . . A 1
H9A H 0.847498 0.414465 1.499818 0.086 Uiso 1 1 calc R U . A 1
H9B H 0.843864 0.350235 1.569594 0.086 Uiso 1 1 calc R U . A 1
H9C H 0.800051 0.368491 1.420892 0.086 Uiso 1 1 calc R U . A 1
C25A C 0.6663(4) 0.5991(6) 0.7698(13) 0.069(3) Uani 0.69 1 d . . P C 1
C37A C 0.8218(4) 0.5947(4) 0.3946(9) 0.0537(18) Uani 0.7 1 d D U P B 1
C28 C 0.8704(2) 0.5958(3) 0.9949(5) 0.0800(16) Uani 1 1 d . . . . .
C8 C 0.8734(2) 0.4335(2) 1.2618(6) 0.0728(14) Uani 1 1 d . . . A 1
H8A H 0.840917 0.434471 1.177808 0.109 Uiso 1 1 calc R U . A 1
H8B H 0.902231 0.448585 1.239931 0.109 Uiso 1 1 calc R U . A 1
H8C H 0.869887 0.459858 1.332946 0.109 Uiso 1 1 calc R U . A 1
C29 C 0.92643(19) 0.5943(4) 0.8568(5) 0.0817(17) Uani 1 1 d . . . . .
C26 C 0.7004(2) 0.4883(2) 0.8052(6) 0.0757(13) Uani 1 1 d . U . . .
C32A C 0.8087(4) 0.7696(5) 0.7197(9) 0.059(2) Uani 0.7 1 d D U P B 1
C23A C 0.6852(3) 0.5450(3) 0.7014(8) 0.0530(15) Uani 0.69 1 d . U P C 1
C30A C 0.8703(8) 0.5013(10) 0.8710(14) 0.076(2) Uani 0.5 1 d . U P B 1
C34A C 0.7161(3) 0.7647(3) 0.5359(7) 0.0534(17) Uani 0.7 1 d D U P B 1
C38A C 0.7283(3) 0.6294(4) 0.2418(7) 0.0597(16) Uani 0.7 1 d D U P B 1
C36A C 0.7446(2) 0.5235(3) 0.3511(6) 0.0537(13) Uani 0.7 1 d D U P B 1
C24A C 0.6427(3) 0.5317(4) 0.5567(8) 0.0653(15) Uani 0.69 1 d . U P C 1
C33A C 0.7344(3) 0.7763(3) 0.7920(9) 0.0669(16) Uani 0.7 1 d D U P B 1
C22A C 1.0515(4) 0.1263(5) 1.9598(9) 0.057(2) Uani 0.56 1 d . . P A 1
H22A H 1.087323 0.123566 1.963226 0.068 Uiso 0.56 1 calc R U P A 1
H22B H 1.031738 0.089904 1.909043 0.068 Uiso 0.56 1 calc R U P A 1
C21A C 1.0542(3) 0.1259(5) 2.1073(8) 0.063(2) Uani 0.56 1 d . . P A 1
H21A H 1.068955 0.085809 2.149831 0.075 Uiso 0.56 1 calc R U P A 1
H21B H 1.079273 0.158101 2.160755 0.075 Uiso 0.56 1 calc R U P A 1
C18A C 0.9727(3) 0.1961(4) 1.8903(7) 0.0501(16) Uani 0.56 1 d . . P A 1
H18A H 0.959388 0.236651 1.848107 0.060 Uiso 0.56 1 calc R U P A 1
H18B H 0.947289 0.164371 1.835732 0.060 Uiso 0.56 1 calc R U P A 1
C19A C 0.9772(3) 0.1953(4) 2.0384(8) 0.0564(17) Uani 0.56 1 d . . P A 1
H19A H 0.941658 0.198108 2.036940 0.068 Uiso 0.56 1 calc R U P A 1
H19B H 0.996773 0.232272 2.086895 0.068 Uiso 0.56 1 calc R U P A 1
F28A F 0.76263(18) 0.4936(2) 0.2691(5) 0.0676(11) Uani 0.7 1 d . . P B 1
F4B F 0.6650(3) 0.4248(3) 0.5681(8) 0.0596(19) Uani 0.31 1 d . . P C 2
F8 F 0.72407(16) 0.5110(2) 0.9284(3) 0.1096(12) Uani 1 1 d . U . . .
F3B F 0.6421(6) 0.5910(6) 0.727(2) 0.083(4) Uani 0.31 1 d . . P C 2
F1 F 0.64254(13) 0.5809(2) 0.4796(4) 0.1155(13) Uani 1 1 d . U . . .
F5B F 0.7411(3) 0.4527(3) 0.5862(8) 0.0571(18) Uani 0.31 1 d . . P C 2
F9 F 0.72887(18) 0.44663(16) 0.7841(6) 0.1379(16) Uani 1 1 d . U . . .
F2 F 0.59781(11) 0.52714(14) 0.5597(4) 0.0851(8) Uani 1 1 d . . . . .
C25B C 0.6473(7) 0.5596(9) 0.623(2) 0.070(3) Uani 0.31 1 d . U P C 2
C23B C 0.6979(6) 0.5242(8) 0.6774(18) 0.053(3) Uani 0.31 1 d . U P C 2
C24B C 0.6939(6) 0.4733(5) 0.5649(12) 0.046(3) Uani 0.31 1 d . . P C 2
F6B F 0.6747(4) 0.4969(4) 0.4391(7) 0.065(2) Uani 0.31 1 d . . P C 2
F32B F 0.8593(4) 0.5672(6) 0.4384(13) 0.066(3) Uani 0.3 1 d . . P B 2
F30B F 0.7765(4) 0.4888(5) 0.3518(12) 0.064(2) Uani 0.3 1 d . . P B 2
F29B F 0.7051(3) 0.5330(5) 0.2129(9) 0.075(3) Uani 0.3 1 d . . P B 2
F35B F 0.7528(4) 0.7053(4) 0.3449(11) 0.081(2) Uani 0.3 1 d . U P B 2
C35B C 0.7693(9) 0.5974(9) 0.368(3) 0.048(3) Uani 0.3 1 d D U P B 2
F31B F 0.8340(4) 0.6432(6) 0.2915(11) 0.088(3) Uani 0.3 1 d . . P B 2
F34B F 0.7296(5) 0.6523(7) 0.1551(12) 0.091(3) Uani 0.3 1 d . U P B 2
C37B C 0.8263(9) 0.6203(11) 0.400(3) 0.050(3) Uani 0.3 1 d D U P B 2
C38B C 0.7358(9) 0.6533(11) 0.286(2) 0.071(3) Uani 0.3 1 d D U P B 2
C36B C 0.7568(5) 0.5393(8) 0.2739(14) 0.053(2) Uani 0.3 1 d D U P B 2
F28B F 0.7771(3) 0.5410(5) 0.1803(8) 0.070(2) Uani 0.3 1 d . . P B 2
F33B F 0.8458(9) 0.6590(10) 0.5054(17) 0.077(5) Uani 0.3 1 d . . P B 2
F20B F 0.8296(7) 0.7583(7) 0.6824(19) 0.080(4) Uani 0.3 1 d . U P B 2
F27 F 0.67285(11) 0.73594(16) 0.4939(3) 0.0868(9) Uani 1 1 d . . . . .
F25B F 0.7365(5) 0.8039(6) 0.5015(16) 0.106(4) Uani 0.3 1 d . . P B 2
F23B F 0.7467(6) 0.6800(6) 0.8801(12) 0.103(3) Uani 0.3 1 d . U P B 2
F21B F 0.8339(7) 0.7396(6) 0.8757(18) 0.102(4) Uani 0.3 1 d . U P B 2
F19B F 0.8045(5) 0.8252(4) 0.7933(15) 0.099(3) Uani 0.3 1 d . U P B 2
F22B F 0.7361(7) 0.7719(8) 0.891(2) 0.097(4) Uani 0.3 1 d . U P B 2
F26B F 0.6979(5) 0.8296(5) 0.6363(19) 0.109(5) Uani 0.3 1 d . . P B 2
F24B F 0.6736(5) 0.7213(6) 0.7346(14) 0.101(3) Uani 0.3 1 d . U P B 2
C32B C 0.8072(8) 0.7740(16) 0.759(3) 0.080(4) Uani 0.3 1 d D U P B 2
C34B C 0.7148(9) 0.7838(9) 0.5689(18) 0.066(4) Uani 0.3 1 d D U P B 2
C33B C 0.7278(9) 0.7305(10) 0.798(2) 0.089(3) Uani 0.3 1 d D U P B 2
F15 F 0.93497(13) 0.5624(3) 0.7598(3) 0.144(2) Uani 1 1 d . . . . .
F16B F 0.9198(4) 0.4769(5) 0.9093(11) 0.110(3) Uani 0.5 1 d . U P B 2
F18B F 0.8403(6) 0.4795(6) 0.8750(13) 0.100(4) Uani 0.5 1 d . U P B 2
C27 C 0.87435(17) 0.5734(2) 0.8611(4) 0.0602(10) Uani 1 1 d . U . . .
F17B F 0.8599(4) 0.4913(5) 0.7092(11) 0.101(3) Uani 0.5 1 d . U P B 2
C30B C 0.8758(7) 0.5054(10) 0.8377(17) 0.080(2) Uani 0.5 1 d . U P B 2
O4B O 0.7660(4) 0.5864(5) 0.4877(9) 0.0372(19) Uani 0.3 1 d . U P B 2
O3B O 0.7520(4) 0.6836(5) 0.6362(13) 0.044(2) Uani 0.3 1 d . . P B 2
O2B O 0.8369(8) 0.6053(8) 0.760(2) 0.043(3) Uani 0.5 1 d . . P B 2
C17B C 1.0397(6) 0.1699(6) 1.9176(17) 0.057(7) Uani 0.44 1 d D . P A 2
C18B C 1.0163(4) 0.2169(4) 1.9837(9) 0.053(2) Uani 0.44 1 d D . P A 2
H18C H 1.030132 0.258376 1.979248 0.063 Uiso 0.44 1 calc R U P A 2
H18D H 0.977888 0.217861 1.932649 0.063 Uiso 0.44 1 calc R U P A 2
C19B C 1.0305(4) 0.1990(4) 2.1333(9) 0.051(2) Uani 0.44 1 d . . P A 2
H19C H 1.016293 0.229108 2.179534 0.062 Uiso 0.44 1 calc R U P A 2
H19D H 1.068871 0.196792 2.185157 0.062 Uiso 0.44 1 calc R U P A 2
C22B C 1.0203(5) 0.1047(4) 1.9286(11) 0.051(2) Uani 0.44 1 d D . P A 2
H22C H 0.982106 0.102519 1.873906 0.061 Uiso 0.44 1 calc R U P A 2
H22D H 1.037082 0.074745 1.888708 0.061 Uiso 0.44 1 calc R U P A 2
C21B C 1.0325(5) 0.0877(6) 2.0761(11) 0.062(2) Uani 0.44 1 d . . P A 2
H21C H 1.070673 0.088544 2.132403 0.074 Uiso 0.44 1 calc R U P A 2
H21D H 1.019114 0.046167 2.081836 0.074 Uiso 0.44 1 calc R U P A 2
As1B As 1.0600(4) 0.2394(5) 1.7700(11) 0.050 Uiso 0.04 1 d . U P F 3
Fe1B Fe 0.9255(7) 0.3075(8) 1.4703(16) 0.050 Uiso 0.04 1 d . U P F 3
P1B P 0.9798(8) 0.2260(12) 1.598(2) 0.050 Uiso 0.04 1 d D U P F 3
P2B P 0.9704(7) 0.2390(12) 1.3927(19) 0.050 Uiso 0.04 1 d D U P F 3
P5B P 0.9120(7) 0.2422(12) 1.631(2) 0.050 Uiso 0.04 1 d D U P F 3
P3B P 0.8889(8) 0.2434(14) 1.284(2) 0.050 Uiso 0.04 1 d D U P F 3
P4B P 0.8532(8) 0.2442(12) 1.427(2) 0.050 Uiso 0.04 1 d D U P F 3
As1A As 1.01503(2) 0.17985(2) 1.69567(4) 0.03894(12) Uani 0.96 1 d . . P A 1
H17B H 1.074(4) 0.173(4) 1.949(10) 0.047 Uiso 0.44 1 d . U P G 2

loop_
_atom_site_aniso_label
_atom_site_aniso_U_11
_atom_site_aniso_U_22
_atom_site_aniso_U_33
_atom_site_aniso_U_23
_atom_site_aniso_U_13
_atom_site_aniso_U_12
Fe1A 0.0342(3) 0.0307(3) 0.0718(4) 0.0065(3) 0.0290(3) 0.0026(2)
Al1 0.0352(5) 0.0377(5) 0.0310(4) -0.0009(4) 0.0142(4) -0.0058(4)
P1A 0.0358(5) 0.0317(5) 0.0872(7) 0.0029(4) 0.0271(5) -0.0010(4)
P2A 0.0443(5) 0.0390(5) 0.0688(7) -0.0130(5) 0.0173(5) -0.0011(4)
P5A 0.0400(5) 0.0417(5) 0.1161(10) 0.0212(6) 0.0448(6) 0.0040(4)
P4A 0.0519(6) 0.0375(6) 0.1466(13) 0.0253(7) 0.0482(7) 0.0002(5)
P3A 0.0547(6) 0.0303(5) 0.1170(11) -0.0054(6) 0.0284(7) -0.0007(4)
O1 0.0616(16) 0.0399(13) 0.0571(14) -0.0019(11) 0.0373(13) -0.0112(11)
O2A 0.041(5) 0.068(10) 0.031(5) -0.008(5) 0.006(4) 0.014(6)
F36 0.0659(17) 0.094(2) 0.0882(19) 0.0120(16) 0.0257(14) 0.0365(16)
F20A 0.056(2) 0.057(3) 0.069(3) -0.013(2) 0.0406(19) -0.013(2)
F32A 0.045(2) 0.084(3) 0.054(2) -0.001(2) 0.0187(17) 0.020(2)
F13 0.0515(15) 0.162(3) 0.0605(16) -0.0085(18) 0.0056(12) 0.0157(18)
O3A 0.054(2) 0.040(2) 0.038(2) -0.007(2) 0.028(2) -0.0092(15)
F7 0.100(2) 0.0710(18) 0.116(2) 0.0256(16) 0.0630(19) -0.0211(16)
F33A 0.060(3) 0.082(4) 0.094(6) -0.037(4) 0.046(4) -0.027(3)
O4A 0.046(2) 0.040(2) 0.0297(17) 0.0004(18) 0.0171(14) 0.0075(18)
F10 0.101(2) 0.193(4) 0.0372(14) 0.0109(19) 0.0108(14) -0.024(3)
F25A 0.083(2) 0.0485(19) 0.0511(17) 0.0027(14) 0.0334(17) -0.0061(17)
F23A 0.123(5) 0.082(4) 0.069(3) -0.022(3) 0.064(3) -0.032(3)
F30A 0.077(2) 0.0430(17) 0.069(2) 0.0048(15) 0.0358(18) 0.0132(16)
F21A 0.078(3) 0.104(4) 0.052(2) -0.021(3) 0.020(2) -0.044(3)
F29A 0.049(2) 0.072(2) 0.082(3) -0.030(2) 0.0179(19) -0.0069(16)
F35A 0.110(3) 0.064(2) 0.062(2) 0.023(2) 0.053(2) 0.017(2)
F14 0.0538(18) 0.173(4) 0.153(4) 0.056(3) 0.039(2) -0.001(2)
F19A 0.086(3) 0.0452(18) 0.085(2) -0.0153(17) 0.054(2) -0.0244(17)
F11 0.077(2) 0.259(6) 0.0605(17) -0.042(2) 0.0430(16) -0.026(3)
F16A 0.096(5) 0.115(5) 0.047(3) 0.024(3) 0.016(3) 0.051(4)
C4 0.0342(17) 0.050(2) 0.061(2) 0.0013(17) 0.0238(16) 0.0035(15)
F12 0.101(3) 0.152(4) 0.115(3) -0.065(3) 0.052(2) -0.023(3)
C11 0.0437(18) 0.0394(17) 0.0408(17) 0.0010(14) 0.0212(14) 0.0050(14)
C1 0.0429(19) 0.045(2) 0.057(2) 0.0009(17) 0.0280(17) -0.0021(16)
C12 0.0416(18) 0.055(2) 0.0440(18) -0.0044(16) 0.0203(15) 0.0003(16)
C35A 0.050(3) 0.051(3) 0.032(2) 0.000(2) 0.019(2) 0.013(2)
C5 0.0346(16) 0.0487(19) 0.0488(19) -0.0026(15) 0.0218(14) -0.0011(14)
F22A 0.137(4) 0.053(2) 0.121(3) -0.043(2) 0.096(3) -0.032(2)
F6A 0.092(3) 0.086(3) 0.080(3) -0.028(2) 0.060(2) -0.026(2)
C15 0.084(3) 0.053(2) 0.063(2) -0.0023(19) 0.049(2) 0.011(2)
F5A 0.070(2) 0.054(2) 0.121(3) 0.000(2) 0.057(2) 0.0027(19)
C16 0.064(2) 0.0440(19) 0.0435(19) -0.0046(15) 0.0266(17) 0.0013(17)
F3A 0.090(3) 0.066(3) 0.103(3) -0.035(2) 0.048(3) -0.031(2)
C6 0.061(2) 0.049(2) 0.060(2) 0.0016(17) 0.0386(19) 0.0050(18)
F26A 0.087(3) 0.039(2) 0.111(4) 0.008(2) 0.048(3) 0.0093(19)
C31 0.067(2) 0.0431(19) 0.065(2) -0.0207(16) 0.0390(18) -0.0101(17)
F31A 0.082(3) 0.100(3) 0.067(2) -0.003(2) 0.055(2) 0.011(2)
F18A 0.100(6) 0.109(6) 0.062(4) 0.032(4) 0.020(4) 0.009(5)
C10 0.0440(19) 0.050(2) 0.050(2) -0.0054(16) 0.0253(16) -0.0121(16)
F4A 0.099(3) 0.102(3) 0.118(4) -0.019(3) 0.087(3) -0.030(3)
C3 0.0422(19) 0.053(2) 0.073(3) 0.0148(19) 0.0306(18) 0.0114(17)
F34A 0.116(3) 0.105(4) 0.0277(16) -0.0051(19) 0.0149(18) 0.046(3)
F17A 0.145(7) 0.083(5) 0.054(4) 0.016(4) 0.012(4) 0.019(5)
F24A 0.097(3) 0.061(2) 0.133(4) -0.025(2) 0.090(3) -0.012(2)
C2 0.048(2) 0.055(2) 0.070(2) 0.0167(19) 0.0367(19) 0.0111(17)
C14 0.067(3) 0.068(3) 0.080(3) 0.007(2) 0.054(2) 0.013(2)
C13 0.045(2) 0.071(3) 0.067(3) 0.005(2) 0.0281(19) 0.0073(19)
C7 0.081(3) 0.073(3) 0.095(4) 0.032(3) 0.066(3) 0.023(2)
C17A 0.029(6) 0.038(3) 0.036(6) 0.000(4) 0.012(4) -0.006(4)
C20 0.075(3) 0.051(2) 0.083(3) 0.004(2) 0.052(2) 0.000(2)
C9 0.045(2) 0.061(2) 0.074(3) -0.002(2) 0.0324(19) 0.0092(18)
C25A 0.070(6) 0.077(6) 0.084(6) -0.020(5) 0.055(5) -0.026(5)
C37A 0.062(4) 0.058(4) 0.048(3) -0.006(4) 0.030(2) 0.007(4)
C28 0.068(3) 0.127(5) 0.045(2) -0.018(3) 0.022(2) -0.011(3)
C8 0.070(3) 0.060(3) 0.103(4) 0.031(3) 0.050(3) 0.024(2)
C29 0.051(3) 0.138(6) 0.054(3) 0.002(3) 0.019(2) 0.015(3)
C26 0.101(3) 0.054(2) 0.102(3) 0.000(2) 0.073(3) -0.018(2)
C32A 0.072(4) 0.044(4) 0.065(4) -0.032(3) 0.033(3) -0.016(3)
C23A 0.051(3) 0.054(4) 0.066(3) 0.010(3) 0.036(3) -0.010(3)
C30A 0.071(3) 0.095(3) 0.051(3) 0.011(3) 0.013(3) 0.020(3)
C34A 0.070(3) 0.029(3) 0.066(4) -0.007(3) 0.033(3) -0.013(3)
C38A 0.071(3) 0.071(4) 0.036(3) 0.001(3) 0.021(3) 0.021(3)
C36A 0.052(3) 0.054(3) 0.051(3) -0.010(2) 0.017(2) 0.010(2)
C24A 0.058(3) 0.070(4) 0.077(4) 0.010(3) 0.037(3) -0.007(3)
C33A 0.088(4) 0.048(3) 0.090(4) -0.023(3) 0.062(3) -0.023(3)
C22A 0.069(6) 0.053(5) 0.059(5) 0.024(4) 0.036(5) 0.032(5)
C21A 0.066(5) 0.080(6) 0.042(4) 0.015(4) 0.022(4) 0.026(5)
C18A 0.041(3) 0.063(4) 0.051(4) 0.014(3) 0.022(3) 0.008(3)
C19A 0.059(4) 0.060(4) 0.068(4) 0.010(4) 0.043(4) 0.009(3)
F28A 0.073(3) 0.063(3) 0.068(3) -0.020(2) 0.030(2) 0.015(2)
F4B 0.075(5) 0.036(4) 0.067(4) -0.009(3) 0.027(4) -0.022(3)
F8 0.120(3) 0.149(3) 0.0685(18) -0.002(2) 0.0478(19) -0.032(2)
F3B 0.103(11) 0.046(6) 0.139(14) -0.007(7) 0.090(11) -0.001(7)
F1 0.0753(19) 0.143(3) 0.128(3) 0.077(2) 0.0406(19) 0.008(2)
F5B 0.075(5) 0.043(4) 0.069(4) -0.004(3) 0.045(4) -0.001(3)
F9 0.134(3) 0.0512(18) 0.272(5) 0.006(2) 0.127(3) -0.0063(19)
F2 0.0663(17) 0.0760(18) 0.109(2) 0.0059(16) 0.0319(16) -0.0173(14)
C25B 0.055(4) 0.073(5) 0.090(5) 0.025(5) 0.039(4) -0.004(5)
C23B 0.047(5) 0.056(6) 0.071(5) 0.014(5) 0.038(4) -0.006(5)
C24B 0.059(8) 0.039(6) 0.042(6) 0.001(5) 0.021(6) -0.008(5)
F6B 0.083(6) 0.062(5) 0.042(4) -0.003(3) 0.017(4) -0.017(4)
F32B 0.037(5) 0.086(8) 0.076(8) 0.007(6) 0.024(4) 0.015(5)
F30B 0.081(7) 0.053(5) 0.068(6) 0.000(5) 0.040(6) 0.015(5)
F29B 0.044(4) 0.121(8) 0.053(5) -0.035(5) 0.011(4) -0.009(5)
F35B 0.111(6) 0.062(5) 0.083(5) 0.021(4) 0.054(5) 0.023(5)
C35B 0.058(4) 0.056(4) 0.036(4) 0.000(4) 0.024(4) 0.011(4)
F31B 0.105(8) 0.101(8) 0.088(7) 0.014(6) 0.071(6) -0.016(6)
F34B 0.112(7) 0.110(8) 0.058(5) 0.028(6) 0.042(5) 0.044(6)
C37B 0.057(5) 0.057(6) 0.043(5) 0.001(6) 0.028(4) 0.016(6)
C38B 0.084(5) 0.073(5) 0.056(5) 0.009(5) 0.028(4) 0.022(5)
C36B 0.053(5) 0.063(5) 0.043(5) -0.004(5) 0.021(4) 0.011(5)
F28B 0.077(5) 0.102(7) 0.041(4) -0.006(4) 0.034(4) 0.017(5)
F33B 0.083(8) 0.081(10) 0.078(11) -0.019(8) 0.044(9) -0.042(7)
F20B 0.070(7) 0.065(8) 0.102(9) -0.025(6) 0.031(6) -0.014(7)
F27 0.0612(16) 0.101(2) 0.088(2) 0.0012(17) 0.0192(14) -0.0149(15)
F25B 0.111(9) 0.071(8) 0.147(11) 0.039(8) 0.063(9) 0.014(7)
F23B 0.164(8) 0.094(6) 0.076(5) -0.015(5) 0.075(6) -0.009(6)
F21B 0.097(8) 0.071(7) 0.108(8) -0.035(6) 0.009(7) -0.001(6)
F19B 0.089(6) 0.045(5) 0.144(8) -0.025(5) 0.028(6) -0.017(4)
F22B 0.121(9) 0.097(8) 0.094(8) -0.042(7) 0.066(7) -0.024(7)
F26B 0.086(8) 0.047(5) 0.195(15) -0.028(7) 0.058(9) 0.014(5)
F24B 0.105(6) 0.105(7) 0.132(7) -0.040(6) 0.088(6) -0.020(6)
C32B 0.080(5) 0.054(5) 0.097(6) -0.030(5) 0.026(5) -0.008(5)
C34B 0.071(6) 0.043(7) 0.079(7) -0.016(6) 0.025(6) -0.006(6)
C33B 0.113(5) 0.078(5) 0.096(5) -0.028(5) 0.063(5) -0.019(5)
F15 0.0635(19) 0.299(7) 0.0703(19) -0.040(3) 0.0282(15) 0.038(3)
F16B 0.072(4) 0.104(5) 0.119(7) 0.018(6) 0.001(5) 0.027(4)
F18B 0.086(6) 0.076(5) 0.114(8) 0.013(6) 0.017(6) 0.005(4)
C27 0.052(2) 0.087(3) 0.0391(18) 0.0022(18) 0.0159(16) 0.0157(19)
F17B 0.101(5) 0.102(6) 0.088(6) -0.034(5) 0.026(5) 0.020(5)
C30B 0.066(3) 0.093(3) 0.063(4) 0.006(4) 0.009(3) 0.018(3)
O4B 0.044(4) 0.043(5) 0.030(4) -0.002(4) 0.020(3) -0.005(4)
O3B 0.053(5) 0.027(4) 0.062(7) -0.004(5) 0.034(6) -0.004(3)
O2B 0.035(4) 0.058(8) 0.039(7) 0.002(5) 0.017(5) -0.002(5)
C17B 0.027(8) 0.118(19) 0.030(8) -0.014(9) 0.014(6) 0.001(8)
C18B 0.083(6) 0.037(4) 0.052(5) -0.002(4) 0.041(5) -0.003(4)
C19B 0.059(5) 0.061(5) 0.046(4) -0.013(4) 0.034(4) -0.014(4)
C22B 0.057(6) 0.041(5) 0.062(6) -0.005(4) 0.032(5) 0.012(4)
C21B 0.070(7) 0.061(6) 0.061(6) -0.001(5) 0.034(5) 0.008(5)
As1A 0.0339(2) 0.0331(2) 0.0507(2) 0.00086(15) 0.01807(17) -0.00220(14)

loop_
_atom_type_symbol
_atom_type_description
_atom_type_scat_dispersion_real
_atom_type_scat_dispersion_imag
_atom_type_scat_source
Al Al 0.2130 0.2455 'International Tables Vol C Tables 4.2.6.8 and 6.1.1.4'
As As -0.9300 1.0051 'International Tables Vol C Tables 4.2.6.8 and 6.1.1.4'
C C 0.0181 0.0091 'International Tables Vol C Tables 4.2.6.8 and 6.1.1.4'
F F 0.0727 0.0534 'International Tables Vol C Tables 4.2.6.8 and 6.1.1.4'
Fe Fe -1.1336 3.1974 'International Tables Vol C Tables 4.2.6.8 and 6.1.1.4'
H H 0.0000 0.0000 'International Tables Vol C Tables 4.2.6.8 and 6.1.1.4'
O O 0.0492 0.0322 'International Tables Vol C Tables 4.2.6.8 and 6.1.1.4'
P P 0.2955 0.4335 'International Tables Vol C Tables 4.2.6.8 and 6.1.1.4'

loop_
_exptl_crystal_face_index_h
_exptl_crystal_face_index_k
_exptl_crystal_face_index_l
_exptl_crystal_face_perp_dist
-1 -2 2 0.2040
1 0 -2 0.2386
0 1 0 0.1065
-1 2 1 0.1871
0 -2 1 0.1835
-2 1 2 0.2330
-1 2 0 0.0890
2 -2 -1 0.1480
-3 2 2 0.2191
2 -1 -1 0.1855
-1 1 0 0.0932
1 -2 1 0.1877
0 -1 1 0.1991
4 -1 -2 0.2042
-2 1 0 0.1039
-2 0 1 0.2531
2 0 -1 0.2231
-1 0 0 0.1010
1 0 0 0.1397
-3 -1 1 0.2301
3 1 -1 0.2233
0 -1 2 0.2098
2 1 0 0.1198
-2 -1 0 0.0989
13 5 1 0.1112
14 6 1 0.1059
-1 -14 -1 0.1141
-4 -11 4 0.1718
4 10 -5 0.2095
6 -13 -3 0.1263
14 -9 -4 0.1512
18 -4 -2 0.1408
15 0 -6 0.2017

loop_
_geom_angle_atom_site_label_1
_geom_angle_atom_site_label_2
_geom_angle_atom_site_label_3
_geom_angle
_geom_angle_site_symmetry_1
_geom_angle_site_symmetry_3
_geom_angle_publ_flag
P1A Fe1A P4A 87.39(5) . . ?
P1A Fe1A P3A 87.58(5) . . ?
P2A Fe1A P1A 53.65(4) . . ?
P2A Fe1A P4A 93.90(6) . . ?
P2A Fe1A P3A 52.87(5) . . ?
P5A Fe1A P1A 53.51(4) . . ?
P5A Fe1A P2A 98.89(5) . . ?
P5A Fe1A P4A 53.32(4) . . ?
P5A Fe1A P3A 94.58(5) . . ?
P4A Fe1A P3A 52.70(5) . . ?
C4 Fe1A P1A 136.91(11) . . ?
C4 Fe1A P2A 96.97(11) . . ?
C4 Fe1A P5A 163.61(12) . . ?
C4 Fe1A P4A 129.60(11) . . ?
C4 Fe1A P3A 98.28(11) . . ?
C4 Fe1A C3 39.59(15) . . ?
C1 Fe1A P1A 106.84(11) . . ?
C1 Fe1A P2A 131.61(11) . . ?
C1 Fe1A P5A 98.96(11) . . ?
C1 Fe1A P4A 132.20(11) . . ?
C1 Fe1A P3A 164.32(11) . . ?
C1 Fe1A C4 67.05(15) . . ?
C1 Fe1A C5 40.12(13) . . ?
C1 Fe1A C3 67.23(16) . . ?
C1 Fe1A C2 39.76(15) . . ?
C5 Fe1A P1A 107.16(11) . . ?
C5 Fe1A P2A 98.25(10) . . ?
C5 Fe1A P5A 132.65(10) . . ?
C5 Fe1A P4A 164.81(11) . . ?
C5 Fe1A P3A 130.34(10) . . ?
C5 Fe1A C4 39.81(14) . . ?
C5 Fe1A C3 66.95(15) . . ?
C5 Fe1A C2 66.93(15) . . ?
C3 Fe1A P1A 173.65(13) . . ?
C3 Fe1A P2A 128.20(12) . . ?
C3 Fe1A P5A 128.34(11) . . ?
C3 Fe1A P4A 98.31(12) . . ?
C3 Fe1A P3A 98.08(13) . . ?
C2 Fe1A P1A 136.26(11) . . ?
C2 Fe1A P2A 163.29(11) . . ?
C2 Fe1A P5A 97.05(11) . . ?
C2 Fe1A P4A 99.65(12) . . ?
C2 Fe1A P3A 130.65(12) . . ?
C2 Fe1A C4 66.81(15) . . ?
C2 Fe1A C3 40.16(16) . . ?
O1 Al1 O3A 104.96(17) . . ?
O1 Al1 O4B 104.0(3) . . ?
O1 Al1 O2B 112.0(6) . . ?
O2A Al1 O1 106.1(8) . . ?
O2A Al1 O3A 115.9(5) . . ?
O2A Al1 O4A 109.4(7) . . ?
O4A Al1 O1 114.79(18) . . ?
O4A Al1 O3A 105.9(2) . . ?
O3B Al1 O1 117.6(4) . . ?
O3B Al1 O4B 107.0(5) . . ?
O3B Al1 O2B 111.1(7) . . ?
O2B Al1 O4B 103.7(6) . . ?
P2A P1A Fe1A 62.75(4) . . ?
P2A P1A As1A 118.53(6) . . ?
P5A P1A Fe1A 62.81(4) . . ?
P5A P1A P2A 114.20(6) . . ?
P5A P1A As1A 118.69(6) . . ?
As1A P1A Fe1A 119.19(5) . . ?
P1A P2A Fe1A 63.60(5) . . ?
P3A P2A Fe1A 64.97(6) . . ?
P3A P2A P1A 102.17(7) . . ?
P1A P5A Fe1A 63.68(4) . . ?
P1A P5A P4A 101.45(7) . . ?
P4A P5A Fe1A 64.57(4) . . ?
P5A P4A Fe1A 62.11(4) . . ?
P5A P4A P3A 110.07(7) . . ?
P3A P4A Fe1A 63.83(5) . . ?
P2A P3A Fe1A 62.16(4) . . ?
P2A P3A P4A 109.42(7) . . ?
P4A P3A Fe1A 63.47(5) . . ?
C23A O1 Al1 148.5(4) . . ?
C23B O1 Al1 157.2(8) . . ?
C27 O2A Al1 149.7(15) . . ?
C31 O3A Al1 148.5(4) . . ?
C35A O4A Al1 145.4(5) . . ?
C5 C4 Fe1A 69.91(19) . . ?
C5 C4 C9 125.6(4) . . ?
C3 C4 Fe1A 70.4(2) . . ?
C3 C4 C5 108.6(3) . . ?
C3 C4 C9 125.7(4) . . ?
C9 C4 Fe1A 128.3(3) . . ?
C12 C11 H11 105.4 . . ?
C12 C11 As1A 117.4(2) . . ?
C16 C11 H11 105.4 . . ?
C16 C11 C12 112.5(3) . . ?
C16 C11 As1A 109.7(2) . . ?
As1A C11 H11 105.4 . . ?
C5 C1 Fe1A 70.1(2) . . ?
C5 C1 C6 126.1(3) . . ?
C6 C1 Fe1A 129.0(3) . . ?
C2 C1 Fe1A 70.3(3) . . ?
C2 C1 C5 107.8(3) . . ?
C2 C1 C6 125.9(3) . . ?
C11 C12 H12A 109.7 . . ?
C11 C12 H12B 109.7 . . ?
C11 C12 C13 109.9(3) . . ?
H12A C12 H12B 108.2 . . ?
C13 C12 H12A 109.7 . . ?
C13 C12 H12B 109.7 . . ?
O4A C35A C37A 112.2(7) . . ?
O4A C35A C38A 106.1(6) . . ?
O4A C35A C36A 109.3(8) . . ?
C37A C35A C38A 112.1(8) . . ?
C37A C35A C36A 109.2(6) . . ?
C38A C35A C36A 107.8(6) . . ?
C4 C5 Fe1A 70.3(2) . . ?
C4 C5 C1 107.9(3) . . ?
C4 C5 C10 124.7(3) . . ?
C1 C5 Fe1A 69.8(2) . . ?
C1 C5 C10 127.3(3) . . ?
C10 C5 Fe1A 127.9(3) . . ?
H15A C15 H15B 108.0 . . ?
C16 C15 H15A 109.3 . . ?
C16 C15 H15B 109.3 . . ?
C14 C15 H15A 109.3 . . ?
C14 C15 H15B 109.3 . . ?
C14 C15 C16 111.6(3) . . ?
C11 C16 C15 110.2(3) . . ?
C11 C16 H16A 109.6 . . ?
C11 C16 H16B 109.6 . . ?
C15 C16 H16A 109.6 . . ?
C15 C16 H16B 109.6 . . ?
H16A C16 H16B 108.1 . . ?
C1 C6 H6A 109.5 . . ?
C1 C6 H6B 109.5 . . ?
C1 C6 H6C 109.5 . . ?
H6A C6 H6B 109.5 . . ?
H6A C6 H6C 109.5 . . ?
H6B C6 H6C 109.5 . . ?
O3A C31 C32A 110.3(5) . . ?
O3A C31 C34A 112.3(4) . . ?
O3A C31 C33A 112.5(4) . . ?
C32A C31 C34A 106.6(5) . . ?
C33A C31 C32A 106.4(4) . . ?
C33A C31 C34A 108.5(5) . . ?
C32B C31 C34B 111.5(18) . . ?
C32B C31 C33B 112.0(15) . . ?
C34B C31 C33B 109.5(14) . . ?
O3B C31 C32B 115.8(14) . . ?
O3B C31 C34B 107.3(9) . . ?
O3B C31 C33B 100.0(9) . . ?
C5 C10 H10A 109.5 . . ?
C5 C10 H10B 109.5 . . ?
C5 C10 H10C 109.5 . . ?
H10A C10 H10B 109.5 . . ?
H10A C10 H10C 109.5 . . ?
H10B C10 H10C 109.5 . . ?
C4 C3 Fe1A 70.0(2) . . ?
C4 C3 C2 107.3(3) . . ?
C4 C3 C8 126.6(4) . . ?
C2 C3 Fe1A 69.6(2) . . ?
C2 C3 C8 125.9(4) . . ?
C8 C3 Fe1A 128.5(3) . . ?
C1 C2 Fe1A 70.0(2) . . ?
C1 C2 C3 108.3(3) . . ?
C1 C2 C7 126.6(4) . . ?
C3 C2 Fe1A 70.3(2) . . ?
C3 C2 C7 125.0(4) . . ?
C7 C2 Fe1A 127.2(4) . . ?
C15 C14 H14A 109.3 . . ?
C15 C14 H14B 109.3 . . ?
H14A C14 H14B 107.9 . . ?
C13 C14 C15 111.7(4) . . ?
C13 C14 H14A 109.3 . . ?
C13 C14 H14B 109.3 . . ?
C12 C13 H13A 109.4 . . ?
C12 C13 H13B 109.4 . . ?
C14 C13 C12 111.4(4) . . ?
C14 C13 H13A 109.4 . . ?
C14 C13 H13B 109.4 . . ?
H13A C13 H13B 108.0 . . ?
C2 C7 H7A 109.5 . . ?
C2 C7 H7B 109.5 . . ?
C2 C7 H7C 109.5 . . ?
H7A C7 H7B 109.5 . . ?
H7A C7 H7C 109.5 . . ?
H7B C7 H7C 109.5 . . ?
C22A C17A H17A 108.1 . . ?
C22A C17A C18A 112.7(10) . . ?
C22A C17A As1A 111.4(9) . . ?
C18A C17A H17A 108.1 . . ?
C18A C17A As1A 108.2(6) . . ?
As1A C17A H17A 108.1 . . ?
H20A C20 H20B 108.4 . . ?
H20C C20 H20D 108.0 . . ?
C21A C20 H20A 110.0 . . ?
C21A C20 H20B 110.0 . . ?
C21A C20 C19A 108.4(5) . . ?
C19A C20 H20A 110.0 . . ?
C19A C20 H20B 110.0 . . ?
C19B C20 H20C 109.4 . . ?
C19B C20 H20D 109.4 . . ?
C21B C20 H20C 109.4 . . ?
C21B C20 H20D 109.4 . . ?
C21B C20 C19B 111.1(7) . . ?
C4 C9 H9A 109.5 . . ?
C4 C9 H9B 109.5 . . ?
C4 C9 H9C 109.5 . . ?
H9A C9 H9B 109.5 . . ?
H9A C9 H9C 109.5 . . ?
H9B C9 H9C 109.5 . . ?
F6A C25A F5A 107.9(9) . . ?
F6A C25A F4A 108.5(9) . . ?
F6A C25A C23A 111.2(9) . . ?
F5A C25A F4A 107.8(9) . . ?
F5A C25A C23A 110.4(9) . . ?
F4A C25A C23A 111.0(9) . . ?
F32A C37A F33A 109.5(8) . . ?
F32A C37A C35A 110.4(7) . . ?
F33A C37A C35A 107.6(7) . . ?
F31A C37A F32A 108.7(7) . . ?
F31A C37A F33A 108.6(8) . . ?
F31A C37A C35A 111.9(8) . . ?
F10 C28 F12 103.5(4) . . ?
F10 C28 C27 114.1(5) . . ?
F11 C28 F10 110.9(5) . . ?
F11 C28 F12 107.0(5) . . ?
F11 C28 C27 112.5(4) . . ?
F12 C28 C27 108.2(5) . . ?
C3 C8 H8A 109.5 . . ?
C3 C8 H8B 109.5 . . ?
C3 C8 H8C 109.5 . . ?
H8A C8 H8B 109.5 . . ?
H8A C8 H8C 109.5 . . ?
H8B C8 H8C 109.5 . . ?
F13 C29 F15 106.0(4) . . ?
F13 C29 C27 113.5(5) . . ?
F14 C29 F13 108.9(6) . . ?
F14 C29 F15 105.3(5) . . ?
F14 C29 C27 113.1(4) . . ?
F15 C29 C27 109.5(5) . . ?
F7 C26 C23A 107.8(5) . . ?
F7 C26 C23B 116.5(8) . . ?
F8 C26 F7 108.8(4) . . ?
F8 C26 C23A 106.4(5) . . ?
F8 C26 C23B 120.7(8) . . ?
F9 C26 F7 107.7(4) . . ?
F9 C26 C23A 116.1(5) . . ?
F9 C26 F8 109.9(6) . . ?
F9 C26 C23B 90.9(7) . . ?
F20A C32A F19A 104.4(7) . . ?
F20A C32A C31 110.7(5) . . ?
F21A C32A F20A 107.3(9) . . ?
F21A C32A F19A 106.3(6) . . ?
F21A C32A C31 112.4(6) . . ?
F19A C32A C31 115.2(8) . . ?
O1 C23A C25A 110.2(6) . . ?
O1 C23A C26 102.2(5) . . ?
O1 C23A C24A 112.1(5) . . ?
C25A C23A C26 108.0(7) . . ?
C24A C23A C25A 109.0(7) . . ?
C24A C23A C26 115.1(6) . . ?
F16A C30A F18A 102.3(12) . . ?
F16A C30A F17A 111.8(15) . . ?
F16A C30A C27 114.3(16) . . ?
F18A C30A C27 109.5(13) . . ?
F17A C30A F18A 102.1(17) . . ?
F17A C30A C27 115.2(10) . . ?
F25A C34A F26A 106.9(6) . . ?
F25A C34A C31 111.7(6) . . ?
F26A C34A C31 112.2(5) . . ?
F27 C34A F25A 110.8(5) . . ?
F27 C34A F26A 104.9(6) . . ?
F27 C34A C31 110.1(5) . . ?
F36 C38A F35A 108.3(6) . . ?
F36 C38A C35A 108.6(7) . . ?
F35A C38A C35A 109.0(6) . . ?
F34A C38A F36 111.4(6) . . ?
F34A C38A F35A 107.9(7) . . ?
F34A C38A C35A 111.6(6) . . ?
F30A C36A F29A 108.5(5) . . ?
F30A C36A C35A 110.1(5) . . ?
F30A C36A F28A 107.7(5) . . ?
F29A C36A C35A 110.8(5) . . ?
F29A C36A F28A 108.8(5) . . ?
F28A C36A C35A 110.8(7) . . ?
F3A C24A C23A 110.8(6) . . ?
F3A C24A F1 115.4(6) . . ?
F1 C24A C23A 105.3(6) . . ?
F2 C24A F3A 105.7(6) . . ?
F2 C24A C23A 111.4(6) . . ?
F2 C24A F1 108.4(6) . . ?
F23A C33A C31 107.7(6) . . ?
F22A C33A F23A 108.2(6) . . ?
F22A C33A C31 115.8(5) . . ?
F22A C33A F24A 108.2(6) . . ?
F24A C33A F23A 108.3(6) . . ?
F24A C33A C31 108.5(5) . . ?
C17A C22A H22A 109.3 . . ?
C17A C22A H22B 109.3 . . ?
C17A C22A C21A 111.5(9) . . ?
H22A C22A H22B 108.0 . . ?
C21A C22A H22A 109.3 . . ?
C21A C22A H22B 109.3 . . ?
C20 C21A C22A 117.7(7) . . ?
C20 C21A H21A 107.9 . . ?
C20 C21A H21B 107.9 . . ?
C22A C21A H21A 107.9 . . ?
C22A C21A H21B 107.9 . . ?
H21A C21A H21B 107.2 . . ?
C17A C18A H18A 109.3 . . ?
C17A C18A H18B 109.3 . . ?
H18A C18A H18B 108.0 . . ?
C19A C18A C17A 111.6(7) . . ?
C19A C18A H18A 109.3 . . ?
C19A C18A H18B 109.3 . . ?
C20 C19A H19A 108.7 . . ?
C20 C19A H19B 108.7 . . ?
C18A C19A C20 114.3(6) . . ?
C18A C19A H19A 108.7 . . ?
C18A C19A H19B 108.7 . . ?
H19A C19A H19B 107.6 . . ?
F3B C25B F1 130.7(15) . . ?
F3B C25B F2 103.0(13) . . ?
F3B C25B C23B 110.3(17) . . ?
F2 C25B F1 90.4(12) . . ?
F2 C25B C23B 120.1(15) . . ?
C23B C25B F1 102.7(13) . . ?
O1 C23B C26 116.0(13) . . ?
O1 C23B C25B 108.5(14) . . ?
O1 C23B C24B 111.9(12) . . ?
C26 C23B C24B 105.4(11) . . ?
C25B C23B C26 107.1(12) . . ?
C25B C23B C24B 107.5(14) . . ?
F4B C24B C23B 112.9(10) . . ?
F5B C24B F4B 107.6(10) . . ?
F5B C24B C23B 110.1(11) . . ?
F6B C24B F4B 109.2(11) . . ?
F6B C24B F5B 105.9(10) . . ?
F6B C24B C23B 110.9(11) . . ?
C38B C35B C37B 101.7(18) . . ?
C36B C35B C37B 110(2) . . ?
C36B C35B C38B 110.3(18) . . ?
O4B C35B C37B 108.0(17) . . ?
O4B C35B C38B 114(2) . . ?
O4B C35B C36B 112.1(17) . . ?
F32B C37B C35B 106.8(18) . . ?
F31B C37B F32B 103.4(16) . . ?
F31B C37B C35B 116(2) . . ?
F33B C37B F32B 106(2) . . ?
F33B C37B C35B 114.8(19) . . ?
F33B C37B F31B 109.0(19) . . ?
F36 C38B C35B 109.6(18) . . ?
F35B C38B F36 115.5(16) . . ?
F35B C38B C35B 113.0(16) . . ?
F35B C38B F34B 113(2) . . ?
F34B C38B F36 93.2(15) . . ?
F34B C38B C35B 111.3(19) . . ?
F30B C36B C35B 110.0(13) . . ?
F29B C36B F30B 107.8(14) . . ?
F29B C36B C35B 108.1(13) . . ?
F28B C36B F30B 106.5(12) . . ?
F28B C36B F29B 110.8(11) . . ?
F28B C36B C35B 113.5(18) . . ?
F20B C32B C31 103.6(19) . . ?
F20B C32B F21B 101(3) . . ?
F21B C32B C31 105(2) . . ?
F19B C32B C31 112(2) . . ?
F19B C32B F20B 125(3) . . ?
F19B C32B F21B 108(2) . . ?
F27 C34B C31 99.8(12) . . ?
F25B C34B C31 110.3(18) . . ?
F25B C34B F27 114.5(17) . . ?
F25B C34B F26B 113.4(19) . . ?
F26B C34B C31 104.1(13) . . ?
F26B C34B F27 113.3(18) . . ?
F23B C33B C31 115.6(15) . . ?
F23B C33B F24B 104.7(15) . . ?
F22B C33B C31 115.4(16) . . ?
F22B C33B F23B 99.9(18) . . ?
F22B C33B F24B 106.7(16) . . ?
F24B C33B C31 113.1(15) . . ?
O2A C27 C28 115.7(9) . . ?
O2A C27 C29 109.9(10) . . ?
O2A C27 C30A 104.8(10) . . ?
C28 C27 C29 110.6(4) . . ?
C28 C27 C30A 102.8(6) . . ?
C29 C27 C30A 112.8(8) . . ?
C30B C27 C28 118.7(7) . . ?
C30B C27 C29 101.3(8) . . ?
O2B C27 C28 103.7(8) . . ?
O2B C27 C29 105.6(8) . . ?
O2B C27 C30B 116.3(10) . . ?
F16B C30B F18B 105.7(14) . . ?
F16B C30B C27 116.8(15) . . ?
F18B C30B C27 107.1(13) . . ?
F17B C30B F16B 109.8(15) . . ?
F17B C30B F18B 103.3(15) . . ?
F17B C30B C27 112.9(12) . . ?
C35B O4B Al1 150.5(11) . . ?
C31 O3B Al1 152.0(9) . . ?
C27 O2B Al1 146.9(13) . . ?
C18B C17B C22B 110.6(13) . . ?
C18B C17B H17B 112(6) . . ?
C22B C17B H17B 114(6) . . ?
C17B C18B H18C 109.9 . . ?
C17B C18B H18D 109.9 . . ?
H18C C18B H18D 108.3 . . ?
C19B C18B C17B 108.9(9) . . ?
C19B C18B H18C 109.9 . . ?
C19B C18B H18D 109.9 . . ?
C20 C19B H19C 110.8 . . ?
C20 C19B H19D 110.8 . . ?
C18B C19B C20 104.5(6) . . ?
C18B C19B H19C 110.8 . . ?
C18B C19B H19D 110.8 . . ?
H19C C19B H19D 108.9 . . ?
C17B C22B H22C 109.3 . . ?
C17B C22B H22D 109.3 . . ?
H22C C22B H22D 108.0 . . ?
C21B C22B C17B 111.4(11) . . ?
C21B C22B H22C 109.3 . . ?
C21B C22B H22D 109.3 . . ?
C20 C21B H21C 110.8 . . ?
C20 C21B H21D 110.8 . . ?
C22B C21B C20 104.7(8) . . ?
C22B C21B H21C 110.8 . . ?
C22B C21B H21D 110.8 . . ?
H21C C21B H21D 108.9 . . ?
P2B Fe1B P1B 53.1(6) . . ?
P2B Fe1B P5B 97.7(10) . . ?
P2B Fe1B P4B 96.0(10) . . ?
P5B Fe1B P1B 52.7(6) . . ?
P3B Fe1B P1B 89.6(10) . . ?
P3B Fe1B P2B 54.5(6) . . ?
P3B Fe1B P5B 95.9(11) . . ?
P3B Fe1B P4B 54.7(7) . . ?
P4B Fe1B P1B 88.6(10) . . ?
P4B Fe1B P5B 53.5(6) . . ?
As1B P1B Fe1B 124.0(13) . . ?
P2B P1B As1B 118.7(10) . . ?
P2B P1B Fe1B 61.9(9) . . ?
P2B P1B P5B 114.0(11) . . ?
P5B P1B As1B 121.2(11) . . ?
P5B P1B Fe1B 63.3(9) . . ?
P1B P2B Fe1B 65.0(9) . . ?
P1B P2B P3B 103.0(8) . . ?
P3B P2B Fe1B 62.4(9) . . ?
P1B P5B Fe1B 64.0(9) . . ?
P1B P5B P4B 102.9(8) . . ?
P4B P5B Fe1B 62.9(8) . . ?
P2B P3B Fe1B 63.1(9) . . ?
P2B P3B P4B 109.4(7) . . ?
P4B P3B Fe1B 63.9(9) . . ?
P5B P4B Fe1B 63.6(8) . . ?
P5B P4B P3B 108.9(7) . . ?
P3B P4B Fe1B 61.4(9) . . ?
C11 As1A P1A 98.54(11) . . ?
C17A As1A P1A 95.9(3) . . ?
C17A As1A C11 104.9(4) . . ?

loop_
_geom_bond_atom_site_label_1
_geom_bond_atom_site_label_2
_geom_bond_distance
_geom_bond_site_symmetry_2
_geom_bond_publ_flag
Fe1A P1A 2.3528(12) . ?
Fe1A P2A 2.3354(13) . ?
Fe1A P5A 2.3348(11) . ?
Fe1A P4A 2.3857(12) . ?
Fe1A P3A 2.3931(14) . ?
Fe1A C4 2.100(4) . ?
Fe1A C1 2.092(4) . ?
Fe1A C5 2.095(4) . ?
Fe1A C3 2.106(4) . ?
Fe1A C2 2.097(5) . ?
Al1 O1 1.708(2) . ?
Al1 O2A 1.69(2) . ?
Al1 O3A 1.772(5) . ?
Al1 O4A 1.698(4) . ?
Al1 O4B 1.793(9) . ?
Al1 O3B 1.627(10) . ?
Al1 O2B 1.75(2) . ?
P1A P2A 2.1156(15) . ?
P1A P5A 2.1103(17) . ?
P1A As1A 2.3485(10) . ?
P2A P3A 2.1057(17) . ?
P5A P4A 2.1184(16) . ?
P4A P3A 2.121(2) . ?
O1 C23A 1.418(7) . ?
O1 C23B 1.222(16) . ?
O2A C27 1.39(2) . ?
F36 C38A 1.343(8) . ?
F36 C38B 1.40(2) . ?
F20A C32A 1.352(9) . ?
F32A C37A 1.318(11) . ?
F13 C29 1.325(5) . ?
O3A C31 1.295(6) . ?
F7 C26 1.339(6) . ?
F33A C37A 1.345(11) . ?
O4A C35A 1.368(12) . ?
F10 C28 1.299(7) . ?
F25A C34A 1.329(9) . ?
F23A C33A 1.364(11) . ?
F30A C36A 1.327(7) . ?
F21A C32A 1.330(10) . ?
F29A C36A 1.332(7) . ?
F35A C38A 1.366(10) . ?
F14 C29 1.281(8) . ?
F19A C32A 1.354(11) . ?
F11 C28 1.283(6) . ?
F16A C30A 1.305(18) . ?
C4 C5 1.428(5) . ?
C4 C3 1.425(5) . ?
C4 C9 1.496(5) . ?
F12 C28 1.354(7) . ?
C11 H11 1.0000 . ?
C11 C12 1.519(5) . ?
C11 C16 1.515(5) . ?
C11 As1A 1.992(3) . ?
C1 C5 1.436(5) . ?
C1 C6 1.497(5) . ?
C1 C2 1.424(5) . ?
C12 H12A 0.9900 . ?
C12 H12B 0.9900 . ?
C12 C13 1.534(5) . ?
C35A C37A 1.545(9) . ?
C35A C38A 1.553(9) . ?
C35A C36A 1.581(9) . ?
C5 C10 1.500(5) . ?
F22A C33A 1.316(7) . ?
F6A C25A 1.315(11) . ?
C15 H15A 0.9900 . ?
C15 H15B 0.9900 . ?
C15 C16 1.530(6) . ?
C15 C14 1.517(7) . ?
F5A C25A 1.327(15) . ?
C16 H16A 0.9900 . ?
C16 H16B 0.9900 . ?
F3A C24A 1.334(10) . ?
C6 H6A 0.9800 . ?
C6 H6B 0.9800 . ?
C6 H6C 0.9800 . ?
F26A C34A 1.349(8) . ?
C31 C32A 1.570(9) . ?
C31 C34A 1.591(8) . ?
C31 C33A 1.547(7) . ?
C31 C32B 1.545(15) . ?
C31 C34B 1.551(14) . ?
C31 C33B 1.590(13) . ?
C31 O3B 1.418(11) . ?
F31A C37A 1.315(10) . ?
F18A C30A 1.41(2) . ?
C10 H10A 0.9800 . ?
C10 H10B 0.9800 . ?
C10 H10C 0.9800 . ?
F4A C25A 1.332(11) . ?
C3 C2 1.443(6) . ?
C3 C8 1.488(6) . ?
F34A C38A 1.331(8) . ?
F17A C30A 1.31(2) . ?
F24A C33A 1.342(9) . ?
C2 C7 1.499(6) . ?
C14 H14A 0.9900 . ?
C14 H14B 0.9900 . ?
C14 C13 1.512(6) . ?
C13 H13A 0.9900 . ?
C13 H13B 0.9900 . ?
C7 H7A 0.9800 . ?
C7 H7B 0.9800 . ?
C7 H7C 0.9800 . ?
C17A H17A 1.0000 . ?
C17A C22A 1.500(10) . ?
C17A C18A 1.539(15) . ?
C17A As1A 1.879(13) . ?
C20 H20A 0.9900 . ?
C20 H20B 0.9900 . ?
C20 H20C 0.9900 . ?
C20 H20D 0.9900 . ?
C20 C21A 1.467(9) . ?
C20 C19A 1.601(9) . ?
C20 C19B 1.534(10) . ?
C20 C21B 1.496(11) . ?
C9 H9A 0.9800 . ?
C9 H9B 0.9800 . ?
C9 H9C 0.9800 . ?
C25A C23A 1.579(15) . ?
C28 C27 1.537(6) . ?
C8 H8A 0.9800 . ?
C8 H8B 0.9800 . ?
C8 H8C 0.9800 . ?
C29 F15 1.334(6) . ?
C29 C27 1.546(7) . ?
C26 C23A 1.586(9) . ?
C26 F8 1.293(7) . ?
C26 F9 1.286(6) . ?
C26 C23B 1.532(17) . ?
C23A C24A 1.534(11) . ?
C30A C27 1.58(2) . ?
C34A F27 1.274(8) . ?
C36A F28A 1.333(7) . ?
C24A F1 1.342(8) . ?
C24A F2 1.275(7) . ?
C22A H22A 0.9900 . ?
C22A H22B 0.9900 . ?
C22A C21A 1.525(11) . ?
C21A H21A 0.9900 . ?
C21A H21B 0.9900 . ?
C18A H18A 0.9900 . ?
C18A H18B 0.9900 . ?
C18A C19A 1.515(10) . ?
C19A H19A 0.9900 . ?
C19A H19B 0.9900 . ?
F4B C24B 1.338(14) . ?
F3B C25B 1.34(3) . ?
F1 C25B 1.537(18) . ?
F5B C24B 1.326(16) . ?
F2 C25B 1.454(19) . ?
C25B C23B 1.51(2) . ?
C23B C24B 1.59(2) . ?
C24B F6B 1.317(14) . ?
F32B C37B 1.43(2) . ?
F30B C36B 1.348(19) . ?
F29B C36B 1.332(16) . ?
F35B C38B 1.29(3) . ?
C35B C37B 1.573(15) . ?
C35B C38B 1.565(15) . ?
C35B C36B 1.556(15) . ?
C35B O4B 1.32(3) . ?
F31B C37B 1.34(2) . ?
F34B C38B 1.32(2) . ?
C37B F33B 1.32(3) . ?
C36B F28B 1.322(16) . ?
F20B C32B 1.25(3) . ?
F27 C34B 1.53(2) . ?
F25B C34B 1.19(3) . ?
F23B C33B 1.37(3) . ?
F21B C32B 1.38(4) . ?
F19B C32B 1.18(3) . ?
F22B C33B 1.28(2) . ?
F26B C34B 1.41(2) . ?
F24B C33B 1.40(3) . ?
F16B C30B 1.312(19) . ?
F18B C30B 1.33(2) . ?
C27 C30B 1.50(2) . ?
C27 O2B 1.35(2) . ?
F17B C30B 1.28(2) . ?
C17B C18B 1.525(15) . ?
C17B C22B 1.540(16) . ?
C17B H17B 0.87(11) . ?
C18B H18C 0.9900 . ?
C18B H18D 0.9900 . ?
C18B C19B 1.512(12) . ?
C19B H19C 0.9900 . ?
C19B H19D 0.9900 . ?
C22B H22C 0.9900 . ?
C22B H22D 0.9900 . ?
C22B C21B 1.496(14) . ?
C21B H21C 0.9900 . ?
C21B H21D 0.9900 . ?
As1B P1B 2.26(2) . ?
Fe1B P1B 2.37(3) . ?
Fe1B P2B 2.30(3) . ?
Fe1B P5B 2.35(3) . ?
Fe1B P3B 2.29(3) . ?
Fe1B P4B 2.34(3) . ?
P1B P2B 2.088(18) . ?
P1B P5B 2.093(18) . ?
P2B P3B 2.101(19) . ?
P5B P4B 2.110(19) . ?
P3B P4B 2.125(18) . ?

loop_
_geom_torsion_atom_site_label_1
_geom_torsion_atom_site_label_2
_geom_torsion_atom_site_label_3
_geom_torsion_atom_site_label_4
_geom_torsion
_geom_torsion_site_symmetry_1
_geom_torsion_site_symmetry_2
_geom_torsion_site_symmetry_3
_geom_torsion_site_symmetry_4
_geom_torsion_publ_flag
Fe1A C4 C5 C1 -60.0(3) . . . . ?
Fe1A C4 C5 C10 123.1(4) . . . . ?
Fe1A C4 C3 C2 59.8(3) . . . . ?
Fe1A C4 C3 C8 -123.7(5) . . . . ?
Fe1A C1 C5 C4 60.2(3) . . . . ?
Fe1A C1 C5 C10 -122.9(4) . . . . ?
Fe1A C1 C2 C3 -60.1(3) . . . . ?
Fe1A C1 C2 C7 122.1(5) . . . . ?
Fe1A C3 C2 C1 59.9(3) . . . . ?
Fe1A C3 C2 C7 -122.3(5) . . . . ?
Al1 O1 C23A C25A -49.8(11) . . . . ?
Al1 O1 C23A C26 -164.4(4) . . . . ?
Al1 O1 C23A C24A 71.8(9) . . . . ?
Al1 O1 C23B C26 174.4(10) . . . . ?
Al1 O1 C23B C25B -65(3) . . . . ?
Al1 O1 C23B C24B 53(3) . . . . ?
Al1 O2A C27 C28 -20(3) . . . . ?
Al1 O2A C27 C29 -146(2) . . . . ?
Al1 O2A C27 C30A 92(3) . . . . ?
Al1 O3A C31 C32A -57.1(9) . . . . ?
Al1 O3A C31 C34A 61.6(9) . . . . ?
Al1 O3A C31 C33A -175.6(6) . . . . ?
Al1 O4A C35A C37A -61.2(12) . . . . ?
Al1 O4A C35A C38A 176.1(6) . . . . ?
Al1 O4A C35A C36A 60.1(11) . . . . ?
O1 Al1 O2A C27 -54(3) . . . . ?
O1 Al1 O3A C31 -158.2(7) . . . . ?
O1 Al1 O4A C35A -82.9(9) . . . . ?
O1 Al1 O4B C35B 158(2) . . . . ?
O1 Al1 O3B C31 91.6(16) . . . . ?
O1 Al1 O2B C27 7(2) . . . . ?
O1 C23A C24A F3A 72.3(7) . . . . ?
O1 C23A C24A F1 -53.1(8) . . . . ?
O1 C23A C24A F2 -170.3(5) . . . . ?
O1 C23B C24B F4B 163.5(12) . . . . ?
O1 C23B C24B F5B 43.2(16) . . . . ?
O1 C23B C24B F6B -73.7(16) . . . . ?
O2A Al1 O1 C23A 163.8(9) . . . . ?
O2A Al1 O3A C31 85.1(11) . . . . ?
O2A Al1 O4A C35A 36.2(11) . . . . ?
F13 C29 C27 O2A 175.6(9) . . . . ?
F13 C29 C27 C28 46.6(7) . . . . ?
F13 C29 C27 C30A -67.9(8) . . . . ?
F13 C29 C27 C30B -80.1(8) . . . . ?
F13 C29 C27 O2B 158.3(8) . . . . ?
O3A Al1 O1 C23A 40.6(7) . . . . ?
O3A Al1 O2A C27 62(3) . . . . ?
O3A Al1 O4A C35A 161.8(9) . . . . ?
O3A C31 C32A F20A 45.2(9) . . . . ?
O3A C31 C32A F21A -74.8(8) . . . . ?
O3A C31 C32A F19A 163.3(5) . . . . ?
O3A C31 C34A F25A -76.7(6) . . . . ?
O3A C31 C34A F26A 163.2(6) . . . . ?
O3A C31 C34A F27 46.8(7) . . . . ?
O3A C31 C33A F23A 40.5(6) . . . . ?
O3A C31 C33A F22A 161.7(6) . . . . ?
O3A C31 C33A F24A -76.5(7) . . . . ?
F7 C26 C23A O1 -167.1(4) . . . . ?
F7 C26 C23A C25A 76.6(6) . . . . ?
F7 C26 C23A C24A -45.4(7) . . . . ?
F7 C26 C23B O1 163.0(10) . . . . ?
F7 C26 C23B C25B 41.7(16) . . . . ?
F7 C26 C23B C24B -72.6(11) . . . . ?
O4A Al1 O1 C23A -75.2(7) . . . . ?
O4A Al1 O2A C27 -178(2) . . . . ?
O4A Al1 O3A C31 -36.4(8) . . . . ?
O4A C35A C37A F32A 78.4(8) . . . . ?
O4A C35A C37A F33A -41.1(10) . . . . ?
O4A C35A C37A F31A -160.4(7) . . . . ?
O4A C35A C38A F36 -38.6(8) . . . . ?
O4A C35A C38A F35A 79.2(8) . . . . ?
O4A C35A C38A F34A -161.7(7) . . . . ?
O4A C35A C36A F30A -46.1(7) . . . . ?
O4A C35A C36A F29A 73.9(7) . . . . ?
O4A C35A C36A F28A -165.1(6) . . . . ?
F10 C28 C27 O2A 161.8(10) . . . . ?
F10 C28 C27 C29 -72.4(6) . . . . ?
F10 C28 C27 C30A 48.3(9) . . . . ?
F10 C28 C27 C30B 44.0(10) . . . . ?
F10 C28 C27 O2B 174.8(8) . . . . ?
F14 C29 C27 O2A 50.9(9) . . . . ?
F14 C29 C27 C28 -78.1(6) . . . . ?
F14 C29 C27 C30A 167.4(7) . . . . ?
F14 C29 C27 C30B 155.2(7) . . . . ?
F14 C29 C27 O2B 33.5(9) . . . . ?
F11 C28 C27 O2A 34.3(12) . . . . ?
F11 C28 C27 C29 160.1(6) . . . . ?
F11 C28 C27 C30A -79.2(9) . . . . ?
F11 C28 C27 C30B -83.5(10) . . . . ?
F11 C28 C27 O2B 47.3(10) . . . . ?
F16A C30A C27 O2A 167.2(13) . . . . ?
F16A C30A C27 C28 -71.5(12) . . . . ?
F16A C30A C27 C29 47.7(12) . . . . ?
C4 C3 C2 Fe1A -60.0(3) . . . . ?
C4 C3 C2 C1 -0.2(5) . . . . ?
C4 C3 C2 C7 177.7(5) . . . . ?
F12 C28 C27 O2A -83.6(11) . . . . ?
F12 C28 C27 C29 42.1(6) . . . . ?
F12 C28 C27 C30A 162.8(8) . . . . ?
F12 C28 C27 C30B 158.6(9) . . . . ?
F12 C28 C27 O2B -70.7(9) . . . . ?
C11 C12 C13 C14 55.3(5) . . . . ?
C12 C11 C16 C15 56.0(4) . . . . ?
C5 C4 C3 Fe1A -59.7(3) . . . . ?
C5 C4 C3 C2 0.1(5) . . . . ?
C5 C4 C3 C8 176.6(4) . . . . ?
C5 C1 C2 Fe1A 60.3(3) . . . . ?
C5 C1 C2 C3 0.2(5) . . . . ?
C5 C1 C2 C7 -177.6(5) . . . . ?
F6A C25A C23A O1 -38.2(11) . . . . ?
F6A C25A C23A C26 72.7(10) . . . . ?
F6A C25A C23A C24A -161.6(8) . . . . ?
C15 C14 C13 C12 -55.5(5) . . . . ?
F5A C25A C23A O1 81.5(8) . . . . ?
F5A C25A C23A C26 -167.6(6) . . . . ?
F5A C25A C23A C24A -41.9(8) . . . . ?
C16 C11 C12 C13 -56.3(4) . . . . ?
C16 C15 C14 C13 55.1(5) . . . . ?
C6 C1 C5 Fe1A 124.3(4) . . . . ?
C6 C1 C5 C4 -175.5(4) . . . . ?
C6 C1 C5 C10 1.4(6) . . . . ?
C6 C1 C2 Fe1A -124.4(4) . . . . ?
C6 C1 C2 C3 175.5(4) . . . . ?
C6 C1 C2 C7 -2.3(8) . . . . ?
F18A C30A C27 O2A -78.6(13) . . . . ?
F18A C30A C27 C28 42.6(11) . . . . ?
F18A C30A C27 C29 161.8(8) . . . . ?
F4A C25A C23A O1 -159.0(7) . . . . ?
F4A C25A C23A C26 -48.1(10) . . . . ?
F4A C25A C23A C24A 77.6(10) . . . . ?
C3 C4 C5 Fe1A 60.0(3) . . . . ?
C3 C4 C5 C1 0.1(4) . . . . ?
C3 C4 C5 C10 -176.9(4) . . . . ?
F17A C30A C27 O2A 35.7(18) . . . . ?
F17A C30A C27 C28 157.0(13) . . . . ?
F17A C30A C27 C29 -83.8(16) . . . . ?
C2 C1 C5 Fe1A -60.4(3) . . . . ?
C2 C1 C5 C4 -0.2(4) . . . . ?
C2 C1 C5 C10 176.7(4) . . . . ?
C14 C15 C16 C11 -54.6(5) . . . . ?
C17A C22A C21A C20 53.3(13) . . . . ?
C17A C18A C19A C20 -51.2(9) . . . . ?
C9 C4 C5 Fe1A -123.4(4) . . . . ?
C9 C4 C5 C1 176.6(4) . . . . ?
C9 C4 C5 C10 -0.3(6) . . . . ?
C9 C4 C3 Fe1A 123.7(4) . . . . ?
C9 C4 C3 C2 -176.5(4) . . . . ?
C9 C4 C3 C8 0.0(7) . . . . ?
C25A C23A C24A F3A -165.4(6) . . . . ?
C25A C23A C24A F1 69.2(8) . . . . ?
C25A C23A C24A F2 -48.0(9) . . . . ?
C37A C35A C38A F36 -161.3(6) . . . . ?
C37A C35A C38A F35A -43.6(9) . . . . ?
C37A C35A C38A F34A 75.5(9) . . . . ?
C37A C35A C36A F30A 76.9(8) . . . . ?
C37A C35A C36A F29A -163.1(6) . . . . ?
C37A C35A C36A F28A -42.1(9) . . . . ?
C28 C27 C30B F16B -75.6(15) . . . . ?
C28 C27 C30B F18B 42.6(14) . . . . ?
C28 C27 C30B F17B 155.7(10) . . . . ?
C28 C27 O2B Al1 -80(2) . . . . ?
C8 C3 C2 Fe1A 123.4(5) . . . . ?
C8 C3 C2 C1 -176.7(4) . . . . ?
C8 C3 C2 C7 1.2(8) . . . . ?
C29 C27 C30B F16B 45.7(13) . . . . ?
C29 C27 C30B F18B 163.9(10) . . . . ?
C29 C27 C30B F17B -83.0(13) . . . . ?
C29 C27 O2B Al1 163.3(18) . . . . ?
C26 C23A C24A F3A -43.9(8) . . . . ?
C26 C23A C24A F1 -169.3(5) . . . . ?
C26 C23A C24A F2 73.5(8) . . . . ?
C26 C23B C24B F4B 36.6(15) . . . . ?
C26 C23B C24B F5B -83.7(11) . . . . ?
C26 C23B C24B F6B 159.4(11) . . . . ?
C32A C31 C34A F25A 44.1(7) . . . . ?
C32A C31 C34A F26A -75.9(8) . . . . ?
C32A C31 C34A F27 167.6(6) . . . . ?
C32A C31 C33A F23A -80.3(7) . . . . ?
C32A C31 C33A F22A 40.9(9) . . . . ?
C32A C31 C33A F24A 162.7(6) . . . . ?
C34A C31 C32A F20A -76.9(8) . . . . ?
C34A C31 C32A F21A 163.1(7) . . . . ?
C34A C31 C32A F19A 41.2(7) . . . . ?
C34A C31 C33A F23A 165.4(5) . . . . ?
C34A C31 C33A F22A -73.5(8) . . . . ?
C34A C31 C33A F24A 48.4(6) . . . . ?
C38A C35A C37A F32A -162.4(7) . . . . ?
C38A C35A C37A F33A 78.1(10) . . . . ?
C38A C35A C37A F31A -41.1(9) . . . . ?
C38A C35A C36A F30A -161.0(6) . . . . ?
C38A C35A C36A F29A -41.0(9) . . . . ?
C38A C35A C36A F28A 79.9(8) . . . . ?
C36A C35A C37A F32A -43.0(9) . . . . ?
C36A C35A C37A F33A -162.5(8) . . . . ?
C36A C35A C37A F31A 78.3(9) . . . . ?
C36A C35A C38A F36 78.5(8) . . . . ?
C36A C35A C38A F35A -163.8(6) . . . . ?
C36A C35A C38A F34A -44.7(10) . . . . ?
C33A C31 C32A F20A 167.4(7) . . . . ?
C33A C31 C32A F21A 47.4(9) . . . . ?
C33A C31 C32A F19A -74.5(7) . . . . ?
C33A C31 C34A F25A 158.3(5) . . . . ?
C33A C31 C34A F26A 38.3(7) . . . . ?
C33A C31 C34A F27 -78.2(6) . . . . ?
C22A C17A C18A C19A 52.4(11) . . . . ?
C22A C17A As1A P1A -151.7(8) . . . . ?
C22A C17A As1A C11 -51.2(8) . . . . ?
C21A C20 C19A C18A 49.0(8) . . . . ?
C18A C17A C22A C21A -51.3(12) . . . . ?
C18A C17A As1A P1A 83.9(6) . . . . ?
C18A C17A As1A C11 -175.6(6) . . . . ?
C19A C20 C21A C22A -49.9(11) . . . . ?
F8 C26 C23A O1 76.3(6) . . . . ?
F8 C26 C23A C25A -40.0(7) . . . . ?
F8 C26 C23A C24A -162.0(6) . . . . ?
F8 C26 C23B O1 27.3(17) . . . . ?
F8 C26 C23B C25B -94.0(14) . . . . ?
F8 C26 C23B C24B 151.7(9) . . . . ?
F3B C25B C23B O1 -75.7(16) . . . . ?
F3B C25B C23B C26 50.1(17) . . . . ?
F3B C25B C23B C24B 163.0(12) . . . . ?
F1 C25B C23B O1 66.9(17) . . . . ?
F1 C25B C23B C26 -167.2(11) . . . . ?
F1 C25B C23B C24B -54.3(15) . . . . ?
F9 C26 C23A O1 -46.4(7) . . . . ?
F9 C26 C23A C25A -162.6(6) . . . . ?
F9 C26 C23A C24A 75.4(8) . . . . ?
F9 C26 C23B O1 -86.7(13) . . . . ?
F9 C26 C23B C25B 152.0(13) . . . . ?
F9 C26 C23B C24B 37.7(10) . . . . ?
F2 C25B C23B O1 164.9(13) . . . . ?
F2 C25B C23B C26 -69.2(19) . . . . ?
F2 C25B C23B C24B 43.6(19) . . . . ?
C25B C23B C24B F4B -77.4(15) . . . . ?
C25B C23B C24B F5B 162.3(11) . . . . ?
C25B C23B C24B F6B 45.4(16) . . . . ?
C37B C35B C38B F36 -178.0(16) . . . . ?
C37B C35B C38B F35B -48(3) . . . . ?
C37B C35B C38B F34B 80(2) . . . . ?
C37B C35B C36B F30B 82(2) . . . . ?
C37B C35B C36B F29B -160.3(16) . . . . ?
C37B C35B C36B F28B -37(2) . . . . ?
C37B C35B O4B Al1 59(3) . . . . ?
C38B C35B C37B F32B -163.2(18) . . . . ?
C38B C35B C37B F31B -49(2) . . . . ?
C38B C35B C37B F33B 79(2) . . . . ?
C38B C35B C36B F30B -166.4(18) . . . . ?
C38B C35B C36B F29B -49(2) . . . . ?
C38B C35B C36B F28B 74(2) . . . . ?
C38B C35B O4B Al1 -53(3) . . . . ?
C36B C35B C37B F32B -46(2) . . . . ?
C36B C35B C37B F31B 68(2) . . . . ?
C36B C35B C37B F33B -164(2) . . . . ?
C36B C35B C38B F36 65(2) . . . . ?
C36B C35B C38B F35B -164.2(18) . . . . ?
C36B C35B C38B F34B -36(3) . . . . ?
C36B C35B O4B Al1 -179.7(14) . . . . ?
C32B C31 C34B F27 163.0(15) . . . . ?
C32B C31 C34B F25B 42(2) . . . . ?
C32B C31 C34B F26B -80(2) . . . . ?
C32B C31 C33B F23B -78(2) . . . . ?
C32B C31 C33B F22B 38(3) . . . . ?
C32B C31 C33B F24B 161(2) . . . . ?
C32B C31 O3B Al1 56(2) . . . . ?
C34B C31 C32B F20B -84(3) . . . . ?
C34B C31 C32B F21B 170.4(17) . . . . ?
C34B C31 C32B F19B 53(3) . . . . ?
C34B C31 C33B F23B 157.8(16) . . . . ?
C34B C31 C33B F22B -86(2) . . . . ?
C34B C31 C33B F24B 37.2(19) . . . . ?
C34B C31 O3B Al1 -179.0(18) . . . . ?
C33B C31 C32B F20B 153(2) . . . . ?
C33B C31 C32B F21B 47(2) . . . . ?
C33B C31 C32B F19B -70(3) . . . . ?
C33B C31 C34B F27 -72.5(14) . . . . ?
C33B C31 C34B F25B 166.6(16) . . . . ?
C33B C31 C34B F26B 44.7(19) . . . . ?
C33B C31 O3B Al1 -64.9(19) . . . . ?
F15 C29 C27 O2A -66.2(9) . . . . ?
F15 C29 C27 C28 164.9(5) . . . . ?
F15 C29 C27 C30A 50.3(8) . . . . ?
F15 C29 C27 C30B 38.1(8) . . . . ?
F15 C29 C27 O2B -83.5(9) . . . . ?
C30B C27 O2B Al1 52(2) . . . . ?
O4B Al1 O1 C23B -34(2) . . . . ?
O4B Al1 O3B C31 -152.0(16) . . . . ?
O4B Al1 O2B C27 -105(2) . . . . ?
O4B C35B C37B F32B 76(2) . . . . ?
O4B C35B C37B F31B -169.5(17) . . . . ?
O4B C35B C37B F33B -41(2) . . . . ?
O4B C35B C38B F36 -62(2) . . . . ?
O4B C35B C38B F35B 68(2) . . . . ?
O4B C35B C38B F34B -163.5(19) . . . . ?
O4B C35B C36B F30B -38(2) . . . . ?
O4B C35B C36B F29B 79.7(18) . . . . ?
O4B C35B C36B F28B -157.1(15) . . . . ?
O3B Al1 O1 C23B 84(2) . . . . ?
O3B Al1 O4B C35B 33(3) . . . . ?
O3B Al1 O2B C27 140.5(19) . . . . ?
O3B C31 C32B F20B 40(3) . . . . ?
O3B C31 C32B F21B -66(2) . . . . ?
O3B C31 C32B F19B 176(2) . . . . ?
O3B C31 C34B F27 35.2(15) . . . . ?
O3B C31 C34B F25B -85.7(18) . . . . ?
O3B C31 C34B F26B 152.4(13) . . . . ?
O3B C31 C33B F23B 45.3(17) . . . . ?
O3B C31 C33B F22B 161(2) . . . . ?
O3B C31 C33B F24B -75.4(16) . . . . ?
O2B Al1 O1 C23B -145(2) . . . . ?
O2B Al1 O4B C35B -85(3) . . . . ?
O2B Al1 O3B C31 -39.4(18) . . . . ?
O2B C27 C30B F16B 159.5(13) . . . . ?
O2B C27 C30B F18B -82.2(14) . . . . ?
O2B C27 C30B F17B 30.8(18) . . . . ?
C17B C18B C19B C20 -61.4(11) . . . . ?
C17B C22B C21B C20 59.0(13) . . . . ?
C18B C17B C22B C21B -56.7(14) . . . . ?
C19B C20 C21B C22B -67.4(10) . . . . ?
C22B C17B C18B C19B 57.4(13) . . . . ?
C21B C20 C19B C18B 69.5(9) . . . . ?
As1A C11 C12 C13 174.9(3) . . . . ?
As1A C11 C16 C15 -171.3(3) . . . . ?
As1A C17A C22A C21A -173.1(7) . . . . ?
As1A C17A C18A C19A 176.0(6) . . . . ?

loop_
_smtbx_masks_void_nr
_smtbx_masks_void_average_x
_smtbx_masks_void_average_y
_smtbx_masks_void_average_z
_smtbx_masks_void_volume
_smtbx_masks_void_count_electrons
_smtbx_masks_void_content
1 0.000 0.000 0.500 171.6 49.0 '1 C7H8'
2 0.500 0.500 0.000 171.6 49.0 '1 C7H8'
